data_1551175
loop_
_publ_author_name
'Weigand, Jan J.'
'Schwedtmann, Kai'
'Haberstroh, Jan'
'Roediger, Sven'
'Hennersdorf, Felix'
'Frontera, Antonio'
'Bauza, Antonio'

_publ_section_title
;
 Formation of an imidazoliumyl-substituted [(LC)4P4]4+ tetracation and
 transition metal mediated fragmentation and insertion reaction (LC = NHC)
;
_journal_name_full 'Chemical Science'
_journal_paper_doi 10.1039/C9SC01701A
_journal_year 2019
_chemical_formula_moiety 'C33 H60 N6 P7, 3(C F3 O3 S), 0.88(C2 H3 N), 1.69(C H2 Cl2)'
_chemical_formula_sum 'C39.44 H66.01 Cl3.37 F9 N6.88 O9 P7 S3'
_chemical_formula_weight 1384.11
_space_group_crystal_system triclinic
_space_group_IT_number 2
_space_group_name_Hall '-P 1'
_space_group_name_H-M_alt 'P -1'
_symmetry_space_group_name_Hall '-P 1'
_symmetry_space_group_name_H-M 'P -1'
_atom_sites_solution_hydrogens geom
_audit_creation_date 2018-11-07
_audit_creation_method
;
Olex2 1.2
(compiled 2015.09.30 svn.r3233 for OlexSys, GUI svn.r5103)
;
_audit_update_record
;
2019-04-06 deposited with the CCDC.    2019-05-30 downloaded from the CCDC.
;
_cell_angle_alpha 101.3965(7)
_cell_angle_beta 103.3332(8)
_cell_angle_gamma 104.3661(8)
_cell_formula_units_Z 4
_cell_length_a 13.83853(13)
_cell_length_b 17.90754(17)
_cell_length_c 27.2960(2)
_cell_measurement_reflns_used 73168
_cell_measurement_temperature 100.01(10)
_cell_measurement_theta_max 76.2520
_cell_measurement_theta_min 2.6420
_cell_volume 6138.79(10)
_computing_cell_refinement 'CrysAlisPro 1.171.38.41 (Rigaku OD, 2015)'
_computing_data_collection 'CrysAlisPro 1.171.38.41 (Rigaku OD, 2015)'
_computing_data_reduction 'CrysAlisPro 1.171.38.41 (Rigaku OD, 2015)'
_computing_molecular_graphics 'Olex2 (Dolomanov et al., 2009)'
_computing_publication_material 'Olex2 (Dolomanov et al., 2009)'
_computing_structure_refinement 'ShelXL (Sheldrick, 2015)'
_computing_structure_solution 'ShelXT (Sheldrick, 2015)'
_diffrn_ambient_environment N~2~
_diffrn_ambient_temperature 100.01(10)
_diffrn_detector 'CCD plate'
_diffrn_detector_area_resol_mean 10.5700
_diffrn_detector_type AtlasS2
_diffrn_measured_fraction_theta_full 1.000
_diffrn_measured_fraction_theta_max 0.990
_diffrn_measurement_details
;
List of Runs (angles in degrees, time in seconds):

  # Type    Start    End  Width  t~exp~   \w     \q     \k     \f   Frames
#--------------------------------------------------------------------------
  1  \w     18.00  45.00   0.50    3.00    --   50.00  82.00 -80.12   54
  2  \w     35.00 103.00   0.50    3.00    --   66.00  76.00 -42.11  136
  3  \w    135.00 173.00   0.50   12.00    --  111.00  77.00-120.00   76
  4  \w    148.00 178.00   0.50   12.00    --  111.00  77.00-180.00   60
  5  \w    124.00 176.00   0.50   12.00    --  111.00  77.00-150.00  104
  6  \w    125.00 152.00   0.50   12.00    --  111.00  77.00 -60.00   54
  7  \w    126.00 174.00   0.50   12.00    --  111.00  77.00 -30.00   96
  8  \w    138.00 174.00   0.50   12.00    --  111.00  77.00  30.00   72
  9  \w    141.00 178.00   0.50   12.00    --  111.00  77.00  60.00   74
 10  \w    129.00 178.00   0.50   12.00    --  111.00  77.00 150.00   98
 11  \w    126.00 176.00   0.50   12.00    --  111.00  77.00 120.00  100
 12  \w    126.00 176.00   0.50   12.00    --  111.00  77.00  90.00  100
 13  \w    125.00 178.00   0.50   12.00    --  111.00  77.00   0.00  106
 14  \w    126.00 178.00   0.50   12.00    --  111.00  77.00 -90.00  104
 15  \w    121.00 148.00   0.50    3.00    --   74.00  77.00-161.78   54
 16  \w    115.00 157.00   0.50   12.00    --  111.00  61.00-120.00   84
 17  \w     98.00 125.00   0.50    3.00    --   62.00  77.00-145.49   54
 18  \w     80.00 112.00   0.50   12.00    --  111.00  77.00-120.00   64
 19  \w     84.00 164.00   0.50   12.00    --  111.00  61.00 -90.00  160
 20  \w    102.00 137.00   0.50    3.00    --   74.00  77.00  62.72   70
 21  \w    107.00 132.00   0.50    3.00    --   66.00  76.00 121.27   50
 22  \w    103.00 148.00   0.50    3.00    --   74.00  77.00 157.36   90
 23  \w     83.00 164.00   0.50   12.00    --  111.00  61.00  60.00  162
 24  \w     80.00 107.00   0.50   12.00    --  111.00  77.00 150.00   54
 25  \w     83.00 152.00   0.50   12.00    --  111.00  61.00 150.00  138
 26  \w     83.00 157.00   0.50   12.00    --  111.00  61.00  30.00  148
 27  \w     84.00 145.00   0.50   12.00    --  111.00  61.00  90.00  122
 28  \w     80.00 106.00   0.50   12.00    --  111.00  77.00  60.00   52
 29  \w     80.00 106.00   0.50   12.00    --  111.00  77.00  30.00   52
 30  \w     80.00 120.00   0.50   12.00    --  111.00  77.00   0.00   80
 31  \w     80.00 106.00   0.50   12.00    --  111.00  77.00 -60.00   52
 32  \w     80.00 106.00   0.50   12.00    --  111.00  77.00 -30.00   52
 33  \w     83.00 139.00   0.50   12.00    --  111.00  61.00   0.00  112
 34  \w     80.00 106.00   0.50   12.00    --  111.00  77.00 120.00   52
 35  \w     83.00 151.00   0.50   12.00    --  111.00  61.00 120.00  136
 36  \w     83.00 145.00   0.50   12.00    --  111.00  61.00 -30.00  124
 37  \w     80.00 106.00   0.50   12.00    --  111.00  77.00-150.00   52
 38  \w     83.00 166.00   0.50   12.00    --  111.00  61.00-180.00  166
 39  \w     80.00 135.00   0.50   12.00    --  111.00  77.00-180.00  110
 40  \w     83.00 150.00   0.50   12.00    --  111.00  61.00-150.00  134
 41  \w     80.00 106.00   0.50   12.00    --  111.00  77.00 -90.00   52
 42  \w     83.00 114.00   0.50   12.00    --  111.00  61.00-120.00   62
 43  \w     83.00 163.00   0.50   12.00    --  111.00  61.00 -60.00  160
 44  \w     80.00 106.00   0.50   12.00    --  111.00  77.00  90.00   52
 45  \w     39.00  65.00   0.50    3.00    --   70.00  76.00 -22.49   52
 46  \w     39.00  65.00   0.50    3.00    --   70.00  77.00   6.37   52
 47  \w     43.00  69.00   0.50    3.00    --   74.00  77.00  32.68   52
 48  \w     43.00  82.00   0.50    3.00    --   74.00  77.00  62.72   78
 49  \w     35.00  67.00   0.50    3.00    --   66.00  76.00 121.27   64
 50  \w     43.00  69.00   0.50    3.00    --   74.00  77.00 157.36   52
 51  \w     17.00  45.00   0.50    3.00    --   50.00  82.00  91.26   56
 52  \w     17.00  42.00   0.50    3.00    --   50.00  82.00  33.30   50
 53  \w     22.00  47.00   0.50    3.00    --   54.00  78.00 -22.36   50
 54  \w     17.00  44.00   0.50    3.00    --   50.00  82.00 -44.94   54
 55  \w     22.00  48.00   0.50    3.00    --   54.00  78.00-102.51   52
 56  \w     31.00  57.00   0.50    3.00    --   62.00  77.00-145.49   52
 57  \w     43.00  70.00   0.50    3.00    --   74.00  77.00-161.78   54
 58  \w     43.00  69.00   0.50    3.00    --   74.00  76.00-129.66   52
 59  \w     55.00 104.00   0.50   12.00    --   86.00  74.00 -86.96   98
 60  \w     43.00  69.00   0.50    3.00    --   74.00  76.00 -94.03   52
 61  \w     27.00  53.00   0.50    3.00    --   58.00  77.00-179.26   52
 62  \w     13.00  38.00   0.50    3.00    --   46.00  83.00-179.42   50
 63  \w     -3.00  22.00   0.50    3.00    --   34.00  92.00-116.34   50
 64  \w     41.00 139.00   0.50   12.00    --  111.00 -61.00 -30.00  196
 65  \w     91.00 121.00   0.50   12.00    --  111.00-125.00  90.00   60
 66  \w     73.00 127.00   0.50   12.00    --  111.00-136.00  -8.00  108
 67  \w     61.00 120.00   0.50   12.00    --  111.00-125.00 150.00  118
 68  \w     44.00  71.00   0.50   12.00    --  111.00-125.00  90.00   54
 69  \w     39.00 108.00   0.50   12.00    --  111.00 -94.00 -30.00  138
 70  \w     49.00 109.00   0.50   12.00    --  111.00 -94.00 -90.00  120
 71  \w     69.00 107.00   0.50   12.00    --  111.00-125.00-180.00   76
 72  \w     40.00 106.00   0.50   12.00    --  111.00 -94.00-150.00  132
 73  \w     39.00 121.00   0.50   12.00    --  111.00-125.00-150.00  164
 74  \w     30.00 104.00   0.50    3.00    --   42.50-136.00  -8.00  148
 75  \w      1.00  72.00   0.50    3.00    --   42.50 -99.00 120.00  142
 76  \w    -64.00  31.00   0.50    3.00    --  -38.50  57.00-150.00  190
 77  \w    -89.00  -2.00   0.50    3.00    --  -38.50 -19.00-180.00  174
 78  \w   -109.00 -12.00   0.50    3.00    --  -38.50 -57.00  60.00  194
 79  \w   -110.00 -16.00   0.50    3.00    --  -38.50 -38.00 120.00  188
;
_diffrn_measurement_device 'four-circle diffractometer'
_diffrn_measurement_device_type 'SuperNova, Dual, Cu at zero, AtlasS2'
_diffrn_measurement_method '\w scans'
_diffrn_orient_matrix_type 'CrysAlisPro convention (1999,Acta A55,543-557)'
_diffrn_orient_matrix_UB_11 0.0765857000
_diffrn_orient_matrix_UB_12 0.0422010000
_diffrn_orient_matrix_UB_13 0.0550796000
_diffrn_orient_matrix_UB_21 -0.0859125000
_diffrn_orient_matrix_UB_22 -0.0326421000
_diffrn_orient_matrix_UB_23 0.0244063000
_diffrn_orient_matrix_UB_31 0.0348370000
_diffrn_orient_matrix_UB_32 -0.0752447000
_diffrn_orient_matrix_UB_33 0.0003390000
_diffrn_radiation_monochromator mirror
_diffrn_radiation_probe x-ray
_diffrn_radiation_type CuK\a
_diffrn_radiation_wavelength 1.54184
_diffrn_reflns_av_R_equivalents 0.0279
_diffrn_reflns_av_unetI/netI 0.0147
_diffrn_reflns_Laue_measured_fraction_full 1.000
_diffrn_reflns_Laue_measured_fraction_max 0.990
_diffrn_reflns_limit_h_max 17
_diffrn_reflns_limit_h_min -17
_diffrn_reflns_limit_k_max 20
_diffrn_reflns_limit_k_min -22
_diffrn_reflns_limit_l_max 34
_diffrn_reflns_limit_l_min -34
_diffrn_reflns_number 145167
_diffrn_reflns_point_group_measured_fraction_full 1.000
_diffrn_reflns_point_group_measured_fraction_max 0.990
_diffrn_reflns_theta_full 67.684
_diffrn_reflns_theta_max 76.878
_diffrn_reflns_theta_min 2.646
_diffrn_source 'micro-focus sealed X-ray tube'
_diffrn_source_type 'SuperNova (Cu) X-ray Source'
_exptl_absorpt_coefficient_mu 4.894
_exptl_absorpt_correction_T_max 0.640
_exptl_absorpt_correction_T_min 0.253
_exptl_absorpt_correction_type gaussian
_exptl_absorpt_process_details
;
CrysAlisPro 1.171.38.41 (Rigaku Oxford Diffraction, 2015)
Numerical absorption correction based on gaussian integration over
            a multifaceted crystal model
Empirical absorption correction using spherical harmonics,
 implemented in SCALE3 ABSPACK scaling algorithm.
;
_exptl_crystal_colour 'clear colourless'
_exptl_crystal_colour_lustre clear
_exptl_crystal_colour_primary colourless
_exptl_crystal_density_diffrn 1.498
_exptl_crystal_description block
_exptl_crystal_F_000 2857
_exptl_crystal_size_max 0.45
_exptl_crystal_size_mid 0.24
_exptl_crystal_size_min 0.104
_refine_diff_density_max 0.838
_refine_diff_density_min -0.743
_refine_diff_density_rms 0.068
_refine_ls_extinction_method none
_refine_ls_goodness_of_fit_ref 1.078
_refine_ls_hydrogen_treatment constr
_refine_ls_matrix_type full
_refine_ls_number_parameters 1645
_refine_ls_number_reflns 25653
_refine_ls_number_restraints 434
_refine_ls_restrained_S_all 1.098
_refine_ls_R_factor_all 0.0466
_refine_ls_R_factor_gt 0.0449
_refine_ls_shift/su_max 0.001
_refine_ls_shift/su_mean 0.000
_refine_ls_structure_factor_coef Fsqd
_refine_ls_weighting_details 'w=1/[\s^2^(Fo^2^)+(0.0608P)^2^+6.7177P] where P=(Fo^2^+2Fc^2^)/3'
_refine_ls_weighting_scheme calc
_refine_ls_wR_factor_gt 0.1247
_refine_ls_wR_factor_ref 0.1262
_reflns_Friedel_coverage 0.000
_reflns_number_gt 24333
_reflns_number_total 25653
_reflns_threshold_expression 'I > 2\s(I)'
_cod_data_source_file c9sc01701a2.cif
_cod_data_source_block 9OTf3
_cod_original_cell_volume 6138.77(10)
_cod_database_code 1551175
_chemical_oxdiff_formula C39.5H66Cl3.3F9N6.9O9P7S3
_shelx_space_group_comment
;
The symmetry employed for this shelxl refinement is uniquely defined
by the following loop, which should always be used as a source of
symmetry information in preference to the above space-group names.
They are only intended as comments.
;
_reflns_odcompleteness_completeness 100.00
_reflns_odcompleteness_iscentric 1
_reflns_odcompleteness_theta 66.97
_olex2_refinement_description
;
1. Fixed Uiso
 At 1.2 times of:
  All C(H) groups, All C(H,H) groups
 At 1.5 times of:
  All C(H,H,H) groups
2. Restrained distances
 Cl4B-C41B \\sim C41B-Cl3B
 with sigma of 0.01
3. Uiso/Uaniso restraints and constraints
S4A \\sim F10A \\sim F11A \\sim F12A \\sim O10A \\sim O11A \\sim O12A \\sim
C37A \\sim S4B \\sim F10B \\sim F11B \\sim F12B \\sim O10B \\sim O11B \\sim
O12B \\sim C37B: within 2A with sigma of 0.01 and sigma for terminal atoms of
0.02
Cl5A \\sim Cl6A \\sim C42A \\sim Cl5B \\sim Cl6B \\sim C42B: within 2A with
sigma of 0.01 and sigma for terminal atoms of 0.02
S5B \\sim F13B \\sim F14B \\sim F15B \\sim O13B \\sim O14B \\sim O15B \\sim
C38B: within 2A with sigma of 0.01 and sigma for terminal atoms of 0.02
Cl3A \\sim Cl4A \\sim C41A: within 2A with sigma of 0.01 and sigma for terminal
atoms of 0.02
N7 \\sim C43 \\sim C44 \\sim Cl7 \\sim Cl8 \\sim C49: within 2A with sigma of
0.01 and sigma for terminal atoms of 0.02
Cl3A \\sim Cl4A \\sim C41A: within 2A with sigma of 0.01 and sigma for terminal
atoms of 0.02
S4C \\sim F10C \\sim F11C \\sim F12C \\sim O10C \\sim O11C \\sim O12C \\sim
C37C: within 2A with sigma of 0.01 and sigma for terminal atoms of 0.02
4. Same fragment restrains
{S4B, F12B, F11B, F10B, O10B, O12B, O11B, C37B} sigma for 1-2: 0.02, 1-3: 0.02
{S4C, F12C, F10C, F11C, O10C, O12C, O11C, C37C} sigma for 1-2: 0.02, 1-3: 0.02
as
{S4A, F10A, F11A, F12A, O10A, O11A, O12A, C37A}
{N8, C45, C46} sigma for 1-2: 0.02, 1-3: 0.02
{N7, C43, C44} sigma for 1-2: 0.02, 1-3: 0.02
as
{N9, C47, C48}
{Cl10, Cl9, C50} sigma for 1-2: 0.02, 1-3: 0.02
{Cl3B, Cl4B, C41B} sigma for 1-2: 0.02, 1-3: 0.02
{Cl2, Cl1, C40} sigma for 1-2: 0.02, 1-3: 0.02
{Cl7, Cl8, C49} sigma for 1-2: 0.02, 1-3: 0.02
{Cl3A, Cl4A, C41A} sigma for 1-2: 0.02, 1-3: 0.02
as
{Cl11, Cl12, C51}
5. Others
 1*[Sof(S4A)+Sof(F10A)+Sof(F11A)+Sof(F12A)+Sof(O10A)+Sof(O11A)+Sof(O12A)+
 Sof(C37A)]+1*[Sof(S4B)+Sof(F12B)+Sof(F11B)+Sof(F10B)+Sof(O10B)+Sof(O12B)+
 Sof(O11B)+Sof(C37B)]+1*[Sof(S4C)+Sof(F12C)+Sof(F10C)+Sof(F11C)+Sof(O10C)+
 Sof(O12C)+Sof(O11C)+Sof(C37C)]=1 with esd of 0
 Sof(Cl5B)=Sof(Cl6B)=Sof(C42B)=Sof(H42A)=Sof(H42B)=1-FVAR(1)
 Sof(Cl5A)=Sof(Cl6A)=Sof(C42A)=Sof(H42C)=Sof(H42D)=FVAR(1)
 Sof(S4A)=Sof(F10A)=Sof(F11A)=Sof(F12A)=Sof(O10A)=Sof(O11A)=Sof(O12A)=
 Sof(C37A)=FVAR(2)
 Sof(Cl3A)=Sof(Cl4A)=Sof(C41A)=Sof(H41A)=Sof(H41B)=FVAR(3)
 Sof(Cl7)=Sof(Cl8)=Sof(C49)=Sof(H49A)=Sof(H49B)=1-FVAR(4)
 Sof(N7)=Sof(C43)=Sof(C44)=Sof(H44A)=Sof(H44B)=Sof(H44C)=FVAR(4)
 Sof(Cl11)=Sof(Cl12)=Sof(C51)=Sof(H51A)=Sof(H51B)=FVAR(5)
 Sof(N9)=Sof(C47)=Sof(C48)=Sof(H48A)=Sof(H48B)=Sof(H48C)=FVAR(6)
 Sof(S5B)=Sof(F13B)=Sof(F14B)=Sof(F15B)=Sof(O13B)=Sof(O14B)=Sof(O15B)=
 Sof(C38B)=1-FVAR(7)
 Sof(S5A)=Sof(F13A)=Sof(F14A)=Sof(F15A)=Sof(O13A)=Sof(O14A)=Sof(O15A)=
 Sof(C38A)=FVAR(7)
 Sof(Cl3B)=Sof(Cl4B)=Sof(C41B)=Sof(H41C)=Sof(H41D)=FVAR(8)
 Sof(N8)=Sof(C45)=Sof(C46)=Sof(H46A)=Sof(H46B)=Sof(H46C)=FVAR(9)
 Sof(S4B)=Sof(F12B)=Sof(F11B)=Sof(F10B)=Sof(O10B)=Sof(O12B)=Sof(O11B)=
 Sof(C37B)=FVAR(10)
 Sof(S4C)=Sof(F12C)=Sof(F10C)=Sof(F11C)=Sof(O10C)=Sof(O12C)=Sof(O11C)=
 Sof(C37C)=FVAR(11)
 Sof(Cl10)=Sof(Cl9)=Sof(C50)=Sof(H50A)=Sof(H50B)=FVAR(12)
6.a Ternary CH refined with riding coordinates:
 C4A(H4A), C7A(H7A), C15A(H15A), C18A(H18A), C26A(H26A), C29A(H29A), C4B(H4B),
 C7B(H7B), C15B(H15B), C18B(H18B), C26B(H26B), C29B(H29B)
6.b Secondary CH2 refined with riding coordinates:
 C50(H50A,H50B), C41B(H41C,H41D), C49(H49A,H49B), C51(H51A,H51B), C42A(H42C,
 H42D), C40(H40A,H40B), C41A(H41A,H41B), C42B(H42A,H42B)
6.c Idealised Me refined as rotating group:
 C5A(H5AA,H5AB,H5AC), C6A(H6AA,H6AB,H6AC), C8A(H8AA,H8AB,H8AC), C9A(H9AA,H9AB,
 H9AC), C10A(H10A,H10B,H10C), C11A(H11A,H11B,H11C), C16A(H16A,H16B,H16C),
 C17A(H17A,H17B,H17C), C19A(H19A,H19B,H19C), C20A(H20A,H20B,H20C), C21A(H21A,
 H21B,H21C), C22A(H22A,H22B,H22C), C27A(H27A,H27B,H27C), C28A(H28A,H28B,H28C),
 C30A(H30A,H30B,H30C), C31A(H31A,H31B,H31C), C32A(H32A,H32B,H32C), C33A(H33A,
 H33B,H33C), C5B(H5BA,H5BB,H5BC), C6B(H6BA,H6BB,H6BC), C8B(H8BA,H8BB,H8BC),
 C9B(H9BA,H9BB,H9BC), C10B(H10D,H10E,H10F), C11B(H11D,H11E,H11F), C16B(H16D,
 H16E,H16F), C17B(H17D,H17E,H17F), C19B(H19D,H19E,H19F), C20B(H20D,H20E,H20F),
 C21B(H21D,H21E,H21F), C22B(H22D,H22E,H22F), C27B(H27D,H27E,H27F), C28B(H28D,
 H28E,H28F), C30B(H30D,H30E,H30F), C31B(H31D,H31E,H31F), C32B(H32D,H32E,H32F),
 C33B(H33D,H33E,H33F), C44(H44A,H44B,H44C), C46(H46A,H46B,H46C), C48(H48A,H48B,
 H48C)
;
_shelx_shelxl_version_number 2014/7
_olex2_submission_special_instructions 'No special instructions were received'
_oxdiff_exptl_absorpt_empirical_details
;
Empirical correction (ABSPACK) includes:
- Absorption correction using spherical harmonics
- Frame scaling
;
_oxdiff_exptl_absorpt_empirical_full_max 1.495
_oxdiff_exptl_absorpt_empirical_full_min 0.570

loop_
_space_group_symop_operation_xyz
'x, y, z'
'-x, -y, -z'

loop_
_atom_site_label
_atom_site_type_symbol
_atom_site_fract_x
_atom_site_fract_y
_atom_site_fract_z
_atom_site_U_iso_or_equiv
_atom_site_adp_type
_atom_site_occupancy
_atom_site_site_symmetry_order
_atom_site_calc_flag
_atom_site_refinement_flags_posn
_atom_site_refinement_flags_adp
_atom_site_refinement_flags_occupancy
_atom_site_disorder_assembly
_atom_site_disorder_group
P1A P 0.90318(4) 0.77412(3) 0.00037(2) 0.01631(10) Uani 1 1 d . . . . .
P2A P 0.77567(4) 0.66300(3) -0.03836(2) 0.01688(10) Uani 1 1 d . . . . .
P3A P 0.98289(3) 0.72515(3) 0.05890(2) 0.01580(9) Uani 1 1 d . . . . .
P4A P 1.00298(4) 0.75378(3) -0.04991(2) 0.01704(10) Uani 1 1 d . . . . .
P5A P 0.85052(4) 0.57076(3) -0.06098(2) 0.01899(10) Uani 1 1 d . . . . .
P6A P 0.96646(4) 0.60041(3) 0.01709(2) 0.01853(10) Uani 1 1 d . . . . .
P7A P 1.01600(4) 0.63245(3) -0.04990(2) 0.01939(10) Uani 1 1 d . . . . .
N1A N 0.60117(12) 0.68658(10) -0.09746(6) 0.0192(3) Uani 1 1 d . . . . .
N2A N 0.69526(12) 0.65855(9) -0.14853(6) 0.0168(3) Uani 1 1 d . . . . .
N3A N 0.95136(12) 0.78424(10) 0.15279(6) 0.0177(3) Uani 1 1 d . . . . .
N4A N 0.84401(12) 0.66311(10) 0.11739(6) 0.0171(3) Uani 1 1 d . . . . .
N5A N 1.15477(12) 0.89836(10) -0.02962(6) 0.0178(3) Uani 1 1 d . . . . .
N6A N 1.22165(12) 0.82594(10) 0.01542(6) 0.0173(3) Uani 1 1 d . . . . .
C1A C 0.69326(14) 0.67310(11) -0.09823(7) 0.0171(3) Uani 1 1 d . . . . .
C2A C 0.54437(15) 0.67962(12) -0.14773(8) 0.0209(4) Uani 1 1 d . . . . .
C3A C 0.60312(15) 0.66177(12) -0.17966(7) 0.0191(4) Uani 1 1 d . . . . .
C4A C 0.56955(15) 0.70620(13) -0.04885(8) 0.0219(4) Uani 1 1 d . . . . .
H4A H 0.6317 0.7187 -0.0191 0.026 Uiso 1 1 calc R . . . .
C5A C 0.5335(2) 0.78073(14) -0.04452(10) 0.0354(5) Uani 1 1 d . . . . .
H5AA H 0.5730 0.8175 -0.0592 0.053 Uiso 1 1 calc GR . . . .
H5AB H 0.5442 0.8059 -0.0084 0.053 Uiso 1 1 calc GR . . . .
H5AC H 0.4607 0.7656 -0.0632 0.053 Uiso 1 1 calc GR . . . .
C6A C 0.48941(18) 0.63462(14) -0.04530(9) 0.0303(5) Uani 1 1 d . . . . .
H6AA H 0.4255 0.6230 -0.0725 0.045 Uiso 1 1 calc GR . . . .
H6AB H 0.4769 0.6461 -0.0119 0.045 Uiso 1 1 calc GR . . . .
H6AC H 0.5149 0.5892 -0.0492 0.045 Uiso 1 1 calc GR . . . .
C7A C 0.78463(14) 0.64424(12) -0.16630(7) 0.0189(4) Uani 1 1 d . . . . .
H7A H 0.8388 0.6476 -0.1349 0.023 Uiso 1 1 calc R . . . .
C8A C 0.83153(17) 0.71003(13) -0.18947(9) 0.0264(4) Uani 1 1 d . . . . .
H8AA H 0.7880 0.7015 -0.2243 0.040 Uiso 1 1 calc GR . . . .
H8AB H 0.9001 0.7090 -0.1906 0.040 Uiso 1 1 calc GR . . . .
H8AC H 0.8361 0.7611 -0.1682 0.040 Uiso 1 1 calc GR . . . .
C9A C 0.75611(17) 0.56032(12) -0.20203(8) 0.0242(4) Uani 1 1 d . . . . .
H9AA H 0.7253 0.5218 -0.1856 0.036 Uiso 1 1 calc GR . . . .
H9AB H 0.8179 0.5506 -0.2084 0.036 Uiso 1 1 calc GR . . . .
H9AC H 0.7071 0.5556 -0.2346 0.036 Uiso 1 1 calc GR . . . .
C10A C 0.43933(17) 0.69032(15) -0.16336(9) 0.0298(5) Uani 1 1 d . . . . .
H10A H 0.3943 0.6605 -0.1472 0.045 Uiso 1 1 calc GR . . . .
H10B H 0.4104 0.6713 -0.2007 0.045 Uiso 1 1 calc GR . . . .
H10C H 0.4455 0.7461 -0.1522 0.045 Uiso 1 1 calc GR . . . .
C11A C 0.57323(17) 0.64704(14) -0.23770(8) 0.0251(4) Uani 1 1 d . . . . .
H11A H 0.5593 0.6933 -0.2468 0.038 Uiso 1 1 calc GR . . . .
H11B H 0.5118 0.6015 -0.2534 0.038 Uiso 1 1 calc GR . . . .
H11C H 0.6294 0.6369 -0.2502 0.038 Uiso 1 1 calc GR . . . .
C12A C 0.91431(14) 0.72268(11) 0.10867(7) 0.0165(3) Uani 1 1 d . . . . .
C13A C 0.90496(15) 0.76294(12) 0.18959(7) 0.0198(4) Uani 1 1 d . . . . .
C14A C 0.83839(15) 0.68699(12) 0.16781(7) 0.0188(4) Uani 1 1 d . . . . .
C15A C 1.03034(15) 0.86147(12) 0.15865(7) 0.0206(4) Uani 1 1 d . . . . .
H15A H 1.0400 0.8602 0.1241 0.025 Uiso 1 1 calc R . . . .
C16A C 0.99043(17) 0.93226(13) 0.17361(9) 0.0270(4) Uani 1 1 d . . . . .
H16A H 0.9199 0.9203 0.1523 0.041 Uiso 1 1 calc GR . . . .
H16B H 1.0338 0.9789 0.1682 0.041 Uiso 1 1 calc GR . . . .
H16C H 0.9924 0.9421 0.2098 0.041 Uiso 1 1 calc GR . . . .
C17A C 1.13540(16) 0.86847(13) 0.19494(8) 0.0263(4) Uani 1 1 d . . . . .
H17A H 1.1307 0.8735 0.2299 0.039 Uiso 1 1 calc GR . . . .
H17B H 1.1872 0.9149 0.1942 0.039 Uiso 1 1 calc GR . . . .
H17C H 1.1547 0.8215 0.1836 0.039 Uiso 1 1 calc GR . . . .
C18A C 0.77762(15) 0.58798(11) 0.07726(7) 0.0193(4) Uani 1 1 d . . . . .
H18A H 0.7940 0.5919 0.0446 0.023 Uiso 1 1 calc R . . . .
C19A C 0.66257(15) 0.58206(13) 0.06742(8) 0.0243(4) Uani 1 1 d . . . . .
H19A H 0.6409 0.5724 0.0972 0.037 Uiso 1 1 calc GR . . . .
H19B H 0.6216 0.5388 0.0370 0.037 Uiso 1 1 calc GR . . . .
H19C H 0.6527 0.6313 0.0619 0.037 Uiso 1 1 calc GR . . . .
C20A C 0.80418(18) 0.51464(13) 0.08983(9) 0.0285(4) Uani 1 1 d . . . . .
H20A H 0.8785 0.5253 0.0997 0.043 Uiso 1 1 calc GR . . . .
H20B H 0.7722 0.4695 0.0595 0.043 Uiso 1 1 calc GR . . . .
H20C H 0.7785 0.5030 0.1182 0.043 Uiso 1 1 calc GR . . . .
C21A C 0.92283(18) 0.81561(14) 0.24267(8) 0.0283(4) Uani 1 1 d . . . . .
H21A H 0.9957 0.8450 0.2575 0.042 Uiso 1 1 calc GR . . . .
H21B H 0.9013 0.7833 0.2647 0.042 Uiso 1 1 calc GR . . . .
H21C H 0.8831 0.8523 0.2399 0.042 Uiso 1 1 calc GR . . . .
C22A C 0.77287(16) 0.63766(13) 0.19322(8) 0.0238(4) Uani 1 1 d . . . . .
H22A H 0.7011 0.6340 0.1790 0.036 Uiso 1 1 calc GR . . . .
H22B H 0.7951 0.6622 0.2302 0.036 Uiso 1 1 calc GR . . . .
H22C H 0.7802 0.5850 0.1868 0.036 Uiso 1 1 calc GR . . . .
C23A C 1.13192(14) 0.82856(11) -0.01632(7) 0.0172(3) Uani 1 1 d . . . . .
C24A C 1.25937(15) 0.93969(12) -0.00655(8) 0.0210(4) Uani 1 1 d . . . . .
C25A C 1.30147(15) 0.89420(12) 0.02127(8) 0.0200(4) Uani 1 1 d . . . . .
C26A C 1.07680(15) 0.92291(12) -0.06563(8) 0.0207(4) Uani 1 1 d . . . . .
H26A H 1.0073 0.8898 -0.0675 0.025 Uiso 1 1 calc R . . . .
C27A C 1.08239(16) 1.00995(12) -0.04538(8) 0.0240(4) Uani 1 1 d . . . . .
H27A H 1.0946 1.0229 -0.0082 0.036 Uiso 1 1 calc GR . . . .
H27B H 1.0177 1.0177 -0.0617 0.036 Uiso 1 1 calc GR . . . .
H27C H 1.1384 1.0442 -0.0535 0.036 Uiso 1 1 calc GR . . . .
C28A C 1.08895(18) 0.90303(13) -0.12055(8) 0.0270(4) Uani 1 1 d . . . . .
H28A H 1.1547 0.9368 -0.1206 0.040 Uiso 1 1 calc GR . . . .
H28B H 1.0332 0.9118 -0.1448 0.040 Uiso 1 1 calc GR . . . .
H28C H 1.0865 0.8480 -0.1308 0.040 Uiso 1 1 calc GR . . . .
C29A C 1.23224(15) 0.75980(12) 0.03922(8) 0.0224(4) Uani 1 1 d . . . . .
H29A H 1.1612 0.7253 0.0333 0.027 Uiso 1 1 calc R . . . .
C30A C 1.28199(18) 0.78953(16) 0.09828(9) 0.0333(5) Uani 1 1 d . . . . .
H30A H 1.3565 0.8083 0.1060 0.050 Uiso 1 1 calc GR . . . .
H30B H 1.2630 0.7465 0.1138 0.050 Uiso 1 1 calc GR . . . .
H30C H 1.2578 0.8325 0.1123 0.050 Uiso 1 1 calc GR . . . .
C31A C 1.28635(18) 0.70852(14) 0.01100(11) 0.0340(5) Uani 1 1 d . . . . .
H31A H 1.2516 0.6923 -0.0259 0.051 Uiso 1 1 calc GR . . . .
H31B H 1.2837 0.6620 0.0237 0.051 Uiso 1 1 calc GR . . . .
H31C H 1.3578 0.7390 0.0174 0.051 Uiso 1 1 calc GR . . . .
C32A C 1.31293(16) 1.02034(13) -0.01040(9) 0.0279(4) Uani 1 1 d . . . . .
H32A H 1.2946 1.0216 -0.0463 0.042 Uiso 1 1 calc GR . . . .
H32B H 1.3871 1.0316 0.0026 0.042 Uiso 1 1 calc GR . . . .
H32C H 1.2916 1.0599 0.0100 0.042 Uiso 1 1 calc GR . . . .
C33A C 1.41176(15) 0.91276(13) 0.05340(9) 0.0267(4) Uani 1 1 d . . . . .
H33A H 1.4174 0.9317 0.0897 0.040 Uiso 1 1 calc GR . . . .
H33B H 1.4563 0.9533 0.0432 0.040 Uiso 1 1 calc GR . . . .
H33C H 1.4326 0.8652 0.0480 0.040 Uiso 1 1 calc GR . . . .
P1B P 0.59455(4) 0.72693(3) 0.50111(2) 0.01806(10) Uani 1 1 d . . . . .
P2B P 0.51639(4) 0.77751(3) 0.44317(2) 0.01802(10) Uani 1 1 d . . . . .
P3B P 0.72234(4) 0.83786(3) 0.54021(2) 0.01867(10) Uani 1 1 d . . . . .
P4B P 0.49717(4) 0.74589(3) 0.55272(2) 0.01839(10) Uani 1 1 d . . . . .
P5B P 0.52994(4) 0.90044(3) 0.48631(2) 0.02109(10) Uani 1 1 d . . . . .
P6B P 0.64677(4) 0.92933(3) 0.56368(2) 0.02151(10) Uani 1 1 d . . . . .
P7B P 0.48115(4) 0.86691(3) 0.55309(2) 0.02134(10) Uani 1 1 d . . . . .
N1B N 0.65567(13) 0.84552(10) 0.38676(7) 0.0217(3) Uani 1 1 d . . . . .
N2B N 0.54987(13) 0.72412(10) 0.34921(6) 0.0217(3) Uani 1 1 d . . . . .
N3B N 0.80335(12) 0.84200(10) 0.64999(6) 0.0183(3) Uani 1 1 d . . . . .
N4B N 0.89828(13) 0.81594(10) 0.59887(6) 0.0210(3) Uani 1 1 d . . . . .
N5B N 0.34718(14) 0.60090(11) 0.53286(7) 0.0251(4) Uani 1 1 d . . . . .
N6B N 0.27879(13) 0.67303(11) 0.48789(7) 0.0219(3) Uani 1 1 d . . . . .
C1B C 0.58661(15) 0.78388(12) 0.39430(7) 0.0195(4) Uani 1 1 d . . . . .
C2B C 0.65979(17) 0.82505(14) 0.33580(8) 0.0258(4) Uani 1 1 d . . . . .
C3B C 0.59442(17) 0.74901(14) 0.31262(8) 0.0258(4) Uani 1 1 d . . . . .
C4B C 0.72218(17) 0.91873(13) 0.42864(8) 0.0257(4) Uani 1 1 d . . . . .
H4B H 0.7036 0.9128 0.4605 0.031 Uiso 1 1 calc R . . . .
C5B C 0.83690(18) 0.92356(15) 0.43953(10) 0.0344(5) Uani 1 1 d . . . . .
H5BA H 0.8452 0.8737 0.4445 0.052 Uiso 1 1 calc GR . . . .
H5BB H 0.8773 0.9659 0.4705 0.052 Uiso 1 1 calc GR . . . .
H5BC H 0.8605 0.9341 0.4104 0.052 Uiso 1 1 calc GR . . . .
C6B C 0.6986(2) 0.99381(14) 0.41806(11) 0.0387(6) Uani 1 1 d . . . . .
H6BA H 0.7248 1.0065 0.3901 0.058 Uiso 1 1 calc GR . . . .
H6BB H 0.7316 1.0377 0.4490 0.058 Uiso 1 1 calc GR . . . .
H6BC H 0.6245 0.9845 0.4084 0.058 Uiso 1 1 calc GR . . . .
C7B C 0.47487(16) 0.64437(13) 0.34284(8) 0.0243(4) Uani 1 1 d . . . . .
H7B H 0.4673 0.6436 0.3776 0.029 Uiso 1 1 calc R . . . .
C8B C 0.51773(19) 0.57596(14) 0.32603(9) 0.0313(5) Uani 1 1 d . . . . .
H8BA H 0.5165 0.5690 0.2901 0.047 Uiso 1 1 calc GR . . . .
H8BB H 0.4755 0.5275 0.3300 0.047 Uiso 1 1 calc GR . . . .
H8BC H 0.5882 0.5883 0.3475 0.047 Uiso 1 1 calc GR . . . .
C9B C 0.36744(17) 0.63450(15) 0.30810(9) 0.0322(5) Uani 1 1 d . . . . .
H9BA H 0.3458 0.6799 0.3203 0.048 Uiso 1 1 calc GR . . . .
H9BB H 0.3187 0.5867 0.3092 0.048 Uiso 1 1 calc GR . . . .
H9BC H 0.3697 0.6306 0.2728 0.048 Uiso 1 1 calc GR . . . .
C10B C 0.7260(2) 0.87721(16) 0.31188(10) 0.0354(5) Uani 1 1 d . . . . .
H10D H 0.7172 0.9294 0.3189 0.053 Uiso 1 1 calc GR . . . .
H10E H 0.7056 0.8540 0.2748 0.053 Uiso 1 1 calc GR . . . .
H10F H 0.7980 0.8818 0.3266 0.053 Uiso 1 1 calc GR . . . .
C11B C 0.5751(2) 0.69856(17) 0.25866(9) 0.0381(6) Uani 1 1 d . . . . .
H11D H 0.6134 0.6607 0.2601 0.057 Uiso 1 1 calc GR . . . .
H11E H 0.5975 0.7321 0.2374 0.057 Uiso 1 1 calc GR . . . .
H11F H 0.5019 0.6704 0.2437 0.057 Uiso 1 1 calc GR . . . .
C12B C 0.80512(14) 0.82737(11) 0.59961(7) 0.0181(4) Uani 1 1 d . . . . .
C13B C 0.89690(15) 0.84123(12) 0.68115(8) 0.0217(4) Uani 1 1 d . . . . .
C14B C 0.95612(16) 0.82472(13) 0.64923(8) 0.0241(4) Uani 1 1 d . . . . .
C15B C 0.71280(15) 0.85389(12) 0.66764(7) 0.0205(4) Uani 1 1 d . . . . .
H15B H 0.6570 0.8472 0.6360 0.025 Uiso 1 1 calc R . . . .
C16B C 0.67142(17) 0.78941(14) 0.69290(9) 0.0269(4) Uani 1 1 d . . . . .
H16D H 0.6687 0.7383 0.6725 0.040 Uiso 1 1 calc GR . . . .
H16E H 0.6026 0.7886 0.6945 0.040 Uiso 1 1 calc GR . . . .
H16F H 0.7168 0.8006 0.7276 0.040 Uiso 1 1 calc GR . . . .
C17B C 0.73698(18) 0.93862(13) 0.70138(9) 0.0281(4) Uani 1 1 d . . . . .
H17D H 0.7870 0.9464 0.7343 0.042 Uiso 1 1 calc GR . . . .
H17E H 0.6741 0.9465 0.7073 0.042 Uiso 1 1 calc GR . . . .
H17F H 0.7651 0.9764 0.6838 0.042 Uiso 1 1 calc GR . . . .
C18B C 0.92959(16) 0.79523(13) 0.55020(8) 0.0231(4) Uani 1 1 d . . . . .
H18B H 0.8678 0.7832 0.5203 0.028 Uiso 1 1 calc R . . . .
C19B C 0.9649(2) 0.72036(15) 0.54647(11) 0.0420(6) Uani 1 1 d . . . . .
H19D H 1.0363 0.7348 0.5673 0.063 Uiso 1 1 calc GR . . . .
H19E H 0.9591 0.6968 0.5107 0.063 Uiso 1 1 calc GR . . . .
H19F H 0.9217 0.6825 0.5590 0.063 Uiso 1 1 calc GR . . . .
C20B C 1.01207(18) 0.86543(14) 0.54663(9) 0.0321(5) Uani 1 1 d . . . . .
H20D H 0.9885 0.9118 0.5504 0.048 Uiso 1 1 calc GR . . . .
H20E H 1.0247 0.8530 0.5133 0.048 Uiso 1 1 calc GR . . . .
H20F H 1.0755 0.8761 0.5740 0.048 Uiso 1 1 calc GR . . . .
C21B C 0.92654(17) 0.85466(14) 0.73911(8) 0.0266(4) Uani 1 1 d . . . . .
H21D H 0.8791 0.8773 0.7528 0.040 Uiso 1 1 calc GR . . . .
H21E H 0.9963 0.8908 0.7545 0.040 Uiso 1 1 calc GR . . . .
H21F H 0.9233 0.8045 0.7473 0.040 Uiso 1 1 calc GR . . . .
C22B C 1.06213(18) 0.81586(17) 0.66503(9) 0.0364(5) Uani 1 1 d . . . . .
H22D H 1.0569 0.7601 0.6565 0.055 Uiso 1 1 calc GR . . . .
H22E H 1.0930 0.8389 0.7020 0.055 Uiso 1 1 calc GR . . . .
H22F H 1.1049 0.8429 0.6468 0.055 Uiso 1 1 calc GR . . . .
C23B C 0.36893(15) 0.67060(12) 0.51951(7) 0.0205(4) Uani 1 1 d . . . . .
C24B C 0.24245(18) 0.55912(15) 0.50986(10) 0.0343(5) Uani 1 1 d . . . . .
C25B C 0.19963(17) 0.60461(14) 0.48227(9) 0.0299(5) Uani 1 1 d . . . . .
C26B C 0.42550(18) 0.57646(13) 0.56827(8) 0.0282(4) Uani 1 1 d . . . . .
H26B H 0.4946 0.6106 0.5705 0.034 Uiso 1 1 calc R . . . .
C27B C 0.4216(2) 0.49009(14) 0.54691(9) 0.0331(5) Uani 1 1 d . . . . .
H27D H 0.3671 0.4547 0.5552 0.050 Uiso 1 1 calc GR . . . .
H27E H 0.4874 0.4831 0.5624 0.050 Uiso 1 1 calc GR . . . .
H27F H 0.4080 0.4780 0.5096 0.050 Uiso 1 1 calc GR . . . .
C28B C 0.4133(2) 0.59431(15) 0.62318(9) 0.0379(6) Uani 1 1 d . . . . .
H28D H 0.4116 0.6483 0.6334 0.057 Uiso 1 1 calc GR . . . .
H28E H 0.4712 0.5878 0.6473 0.057 Uiso 1 1 calc GR . . . .
H28F H 0.3495 0.5580 0.6233 0.057 Uiso 1 1 calc GR . . . .
C29B C 0.26844(16) 0.73694(14) 0.46219(8) 0.0268(4) Uani 1 1 d . . . . .
H29B H 0.3394 0.7722 0.4690 0.032 Uiso 1 1 calc R . . . .
C30B C 0.21014(19) 0.78839(16) 0.48641(12) 0.0421(6) Uani 1 1 d . . . . .
H30D H 0.1375 0.7585 0.4767 0.063 Uiso 1 1 calc GR . . . .
H30E H 0.2178 0.8355 0.4741 0.063 Uiso 1 1 calc GR . . . .
H30F H 0.2383 0.8037 0.5238 0.063 Uiso 1 1 calc GR . . . .
C31B C 0.2244(2) 0.70270(19) 0.40266(9) 0.0435(6) Uani 1 1 d . . . . .
H31D H 0.2479 0.6577 0.3918 0.065 Uiso 1 1 calc GR . . . .
H31E H 0.2483 0.7432 0.3860 0.065 Uiso 1 1 calc GR . . . .
H31F H 0.1495 0.6858 0.3929 0.065 Uiso 1 1 calc GR . . . .
C32B C 0.1910(2) 0.47729(17) 0.51302(13) 0.0478(7) Uani 1 1 d . . . . .
H32D H 0.2110 0.4387 0.4911 0.072 Uiso 1 1 calc GR . . . .
H32E H 0.1166 0.4658 0.5015 0.072 Uiso 1 1 calc GR . . . .
H32F H 0.2122 0.4747 0.5485 0.072 Uiso 1 1 calc GR . . . .
C33B C 0.08936(18) 0.58582(17) 0.44965(11) 0.0416(6) Uani 1 1 d . . . . .
H33D H 0.0681 0.6332 0.4551 0.062 Uiso 1 1 calc GR . . . .
H33E H 0.0447 0.5448 0.4595 0.062 Uiso 1 1 calc GR . . . .
H33F H 0.0845 0.5674 0.4134 0.062 Uiso 1 1 calc GR . . . .
S1 S 0.64178(4) 0.79758(3) 0.11954(2) 0.02591(11) Uani 1 1 d . . . . .
F1 F 0.65210(14) 0.94805(9) 0.12616(6) 0.0462(4) Uani 1 1 d . . . . .
F2 F 0.57969(13) 0.89882(10) 0.17890(6) 0.0447(4) Uani 1 1 d . . . . .
F3 F 0.74613(12) 0.92983(10) 0.19478(6) 0.0462(4) Uani 1 1 d . . . . .
O1 O 0.72874(14) 0.80840(12) 0.09829(7) 0.0395(4) Uani 1 1 d . . . . .
O2 O 0.54055(13) 0.77414(11) 0.08185(7) 0.0376(4) Uani 1 1 d . . . . .
O3 O 0.64676(14) 0.75492(11) 0.15924(7) 0.0374(4) Uani 1 1 d . . . . .
C34 C 0.65584(18) 0.89855(15) 0.15661(9) 0.0309(5) Uani 1 1 d . . . . .
S5B S 0.7547(12) 0.6187(10) 0.6448(6) 0.056(4) Uiso 0.062(2) 1 d . U P A 2
F13B F 0.828(3) 0.500(2) 0.6555(15) 0.061(8) Uiso 0.062(2) 1 d . U P A 2
F14B F 0.703(3) 0.475(2) 0.5866(16) 0.045(9) Uiso 0.062(2) 1 d . U P A 2
F15B F 0.857(3) 0.5490(19) 0.5940(13) 0.055(7) Uiso 0.062(2) 1 d . U P A 2
O13B O 0.687(4) 0.602(3) 0.6747(17) 0.013(7) Uiso 0.062(2) 1 d . U P A 2
O14B O 0.847(3) 0.6690(18) 0.6787(12) 0.032(6) Uiso 0.062(2) 1 d . U P A 2
O15B O 0.736(3) 0.650(2) 0.6052(15) 0.010(6) Uiso 0.062(2) 1 d . U P A 2
C38B C 0.783(5) 0.527(4) 0.611(2) 0.059(7) Uiso 0.062(2) 1 d . U P A 2
S4C S 0.6069(6) 0.1629(4) 0.3215(3) 0.0488(15) Uiso 0.134(2) 1 d D U P B 3
F12C F 0.6845(18) 0.0543(12) 0.2852(9) 0.065(7) Uiso 0.134(2) 1 d D U P B 3
F10C F 0.7170(10) 0.1591(8) 0.2584(6) 0.070(4) Uiso 0.134(2) 1 d D U P B 3
F11C F 0.5634(11) 0.0742(9) 0.2262(5) 0.073(4) Uiso 0.134(2) 1 d D U P B 3
O10C O 0.5915(19) 0.2299(12) 0.2973(9) 0.117(10) Uiso 0.134(2) 1 d D U P B 3
O12C O 0.7023(11) 0.1949(11) 0.3686(6) 0.049(4) Uiso 0.134(2) 1 d D U P B 3
O11C O 0.5186(9) 0.1312(10) 0.3337(6) 0.046(4) Uiso 0.134(2) 1 d D U P B 3
C37C C 0.6429(12) 0.1079(9) 0.2729(5) 0.064(5) Uiso 0.134(2) 1 d D U P B 3
S4A S 0.66206(14) 0.17622(11) 0.34371(5) 0.0370(3) Uani 0.590(2) 1 d D U P C 1
F10A F 0.6594(6) 0.0417(3) 0.2836(2) 0.0808(19) Uani 0.590(2) 1 d D U P C 1
F11A F 0.5251(3) 0.0763(3) 0.25669(16) 0.1011(16) Uani 0.590(2) 1 d D U P C 1
F12A F 0.5408(3) 0.0296(2) 0.32345(15) 0.0874(14) Uani 0.590(2) 1 d D U P C 1
O10A O 0.7069(3) 0.2174(3) 0.30980(17) 0.0672(11) Uani 0.590(2) 1 d D U P C 1
O11A O 0.5820(4) 0.2030(3) 0.35910(17) 0.0650(11) Uani 0.590(2) 1 d D U P C 1
O12A O 0.7351(2) 0.1622(2) 0.38300(12) 0.0426(7) Uani 0.590(2) 1 d D U P C 1
C37A C 0.5945(4) 0.0766(3) 0.29899(19) 0.0523(12) Uani 0.590(2) 1 d D U P C 1
S2 S 0.85499(4) 0.71097(4) 0.38262(2) 0.02885(12) Uani 1 1 d . . . . .
F4 F 0.92621(13) 0.61659(11) 0.32419(7) 0.0493(4) Uani 1 1 d . . . . .
F5 F 0.75941(12) 0.57756(10) 0.30738(6) 0.0473(4) Uani 1 1 d . . . . .
F6 F 0.85669(15) 0.56331(10) 0.37657(7) 0.0524(4) Uani 1 1 d . . . . .
O4 O 0.84429(15) 0.75299(11) 0.34245(7) 0.0407(4) Uani 1 1 d . . . . .
O5 O 0.95682(13) 0.73900(12) 0.42037(7) 0.0393(4) Uani 1 1 d . . . . .
O6 O 0.76875(14) 0.69576(13) 0.40417(7) 0.0444(4) Uani 1 1 d . . . . .
C35 C 0.84918(19) 0.61244(15) 0.34589(9) 0.0335(5) Uani 1 1 d . . . . .
S6 S 0.78577(4) 0.92338(3) 0.87965(2) 0.02665(11) Uani 1 1 d . . . . .
F16 F 0.64959(13) 0.97000(10) 0.81996(7) 0.0479(4) Uani 1 1 d . . . . .
F17 F 0.60675(11) 0.84227(9) 0.80863(6) 0.0405(3) Uani 1 1 d . . . . .
F18 F 0.59297(11) 0.91831(10) 0.87647(6) 0.0417(3) Uani 1 1 d . . . . .
O16 O 0.83197(13) 0.90754(11) 0.83800(7) 0.0351(4) Uani 1 1 d . . . . .
O17 O 0.82373(13) 1.00512(11) 0.91150(7) 0.0394(4) Uani 1 1 d . . . . .
O18 O 0.77387(15) 0.86306(12) 0.90762(7) 0.0407(4) Uani 1 1 d . . . . .
C39 C 0.65208(17) 0.91295(13) 0.84430(9) 0.0280(4) Uani 1 1 d . . . . .
S3 S 0.13242(4) 0.61201(3) 0.16728(2) 0.02369(10) Uani 1 1 d . . . . .
F7 F 0.16619(15) 0.71274(10) 0.25836(6) 0.0498(4) Uani 1 1 d . . . . .
F8 F 0.00910(12) 0.63278(12) 0.22484(6) 0.0499(4) Uani 1 1 d . . . . .
F9 F 0.13218(11) 0.58946(9) 0.25961(5) 0.0375(3) Uani 1 1 d . . . . .
O7 O 0.24369(12) 0.62571(10) 0.18016(6) 0.0320(3) Uani 1 1 d . . . . .
O8 O 0.09559(14) 0.66644(10) 0.14112(6) 0.0345(4) Uani 1 1 d . . . . .
O9 O 0.06951(13) 0.52939(10) 0.14610(7) 0.0344(4) Uani 1 1 d . . . . .
C36 C 0.10917(18) 0.63860(14) 0.23100(9) 0.0294(5) Uani 1 1 d . . . . .
S4B S 0.6296(3) 0.1496(2) 0.33690(16) 0.0437(10) Uiso 0.276(2) 1 d D U P D 2
F12B F 0.6059(7) 0.1374(6) 0.2410(3) 0.093(3) Uiso 0.276(2) 1 d D U P D 2
F11B F 0.5903(5) 0.2456(4) 0.2798(3) 0.0601(17) Uiso 0.276(2) 1 d D U P D 2
F10B F 0.7450(6) 0.2381(5) 0.2920(4) 0.079(2) Uiso 0.276(2) 1 d D U P D 2
O10B O 0.6684(8) 0.2223(5) 0.3832(3) 0.069(2) Uiso 0.276(2) 1 d D U P D 2
O12B O 0.6959(7) 0.0997(5) 0.3401(4) 0.071(2) Uiso 0.276(2) 1 d D U P D 2
O11B O 0.5232(5) 0.1074(6) 0.3281(3) 0.051(2) Uiso 0.276(2) 1 d D U P D 2
C37B C 0.6402(7) 0.1950(5) 0.2858(3) 0.0402(19) Uiso 0.276(2) 1 d D U P D 2
S5A S 0.71719(5) 0.57272(4) 0.62357(3) 0.0339(2) Uani 0.938(2) 1 d . . P A 1
F13A F 0.91083(15) 0.58459(12) 0.62448(8) 0.0482(5) Uani 0.938(2) 1 d . . P A 1
F14A F 0.89748(17) 0.66054(11) 0.69245(8) 0.0525(5) Uani 0.938(2) 1 d . . P A 1
F15A F 0.86375(15) 0.53442(12) 0.68353(8) 0.0510(5) Uani 0.938(2) 1 d . . P A 1
O13A O 0.7216(3) 0.6318(2) 0.59465(14) 0.0536(9) Uani 0.938(2) 1 d . . P A 1
O14A O 0.6825(2) 0.49094(17) 0.59212(11) 0.0471(6) Uani 0.938(2) 1 d . . P A 1
O15A O 0.6717(3) 0.5853(2) 0.66558(14) 0.0439(8) Uani 0.938(2) 1 d . . P A 1
C38A C 0.8534(2) 0.58859(16) 0.65747(10) 0.0350(6) Uani 0.938(2) 1 d . . P A 1
N7 N 0.5891(3) 0.1413(3) 0.65229(16) 0.0402(8) Uani 0.721(4) 1 d D U P E 1
C43 C 0.5937(3) 0.1497(3) 0.6930(2) 0.0587(12) Uani 0.721(4) 1 d D U P E 1
C44 C 0.6061(6) 0.1662(6) 0.7506(3) 0.063(2) Uani 0.721(4) 1 d D U P E 1
H44A H 0.6592 0.2164 0.7687 0.095 Uiso 0.721(4) 1 calc GR . P E 1
H44B H 0.6258 0.1241 0.7633 0.095 Uiso 0.721(4) 1 calc GR . P E 1
H44C H 0.5412 0.1686 0.7567 0.095 Uiso 0.721(4) 1 calc GR . P E 1
N8 N 0.3737(5) 0.8826(4) 0.9096(3) 0.0595(16) Uani 0.651(8) 1 d D . P F 1
C45 C 0.3456(4) 0.8722(3) 0.8682(3) 0.0474(15) Uani 0.651(8) 1 d D . P F 1
C46 C 0.3034(9) 0.8574(6) 0.8112(3) 0.097(4) Uani 0.651(8) 1 d D . P F 1
H46A H 0.2854 0.8012 0.7946 0.146 Uiso 0.651(8) 1 calc GR . P F 1
H46B H 0.3550 0.8869 0.7982 0.146 Uiso 0.651(8) 1 calc GR . P F 1
H46C H 0.2422 0.8743 0.8038 0.146 Uiso 0.651(8) 1 calc GR . P F 1
N9 N 0.8971(7) 0.3970(5) 0.4240(3) 0.062(2) Uiso 0.385(7) 1 d D . P G 1
C47 C 0.8651(8) 0.3878(6) 0.3815(4) 0.050(3) Uiso 0.385(7) 1 d D . P G 1
C48 C 0.8230(11) 0.3715(8) 0.3250(4) 0.078(4) Uiso 0.385(7) 1 d D . P G 1
H48A H 0.7507 0.3402 0.3142 0.118 Uiso 0.385(7) 1 calc GR . P G 1
H48B H 0.8611 0.3423 0.3079 0.118 Uiso 0.385(7) 1 calc GR . P G 1
H48C H 0.8295 0.4211 0.3158 0.118 Uiso 0.385(7) 1 calc GR . P G 1
Cl10 Cl 0.3563(12) 0.8746(10) 0.8902(6) 0.028(3) Uiso 0.062(4) 1 d D . P H 2
Cl9 Cl 0.2001(13) 0.8050(11) 0.7882(6) 0.081(7) Uiso 0.062(4) 1 d D . P H 2
C50 C 0.323(2) 0.865(3) 0.8224(9) 0.023(10) Uiso 0.062(4) 1 d D . P H 2
H50A H 0.3316 0.9177 0.8169 0.027 Uiso 0.062(4) 1 calc R . P H 2
H50B H 0.3724 0.8434 0.8085 0.027 Uiso 0.062(4) 1 calc R . P H 2
Cl3B Cl 0.8028(7) 0.3084(5) 0.1223(3) 0.083(3) Uiso 0.157(3) 1 d D . P I 2
Cl4B Cl 0.9639(7) 0.3619(6) 0.2236(3) 0.106(3) Uiso 0.157(3) 1 d D . P I 2
C41B C 0.8927(15) 0.3822(11) 0.1720(6) 0.052(7) Uiso 0.157(3) 1 d D . P I 2
H41C H 0.9414 0.4121 0.1571 0.063 Uiso 0.157(3) 1 calc R . P I 2
H41D H 0.8570 0.4181 0.1855 0.063 Uiso 0.157(3) 1 calc R . P I 2
Cl7 Cl 0.5941(4) 0.1035(3) 0.65538(17) 0.0783(14) Uani 0.279(4) 1 d D U P E 2
Cl8 Cl 0.5911(7) 0.1672(5) 0.7603(2) 0.099(2) Uani 0.279(4) 1 d D U P E 2
C49 C 0.5597(10) 0.0840(7) 0.7134(4) 0.063(3) Uani 0.279(4) 1 d D U P E 2
H49A H 0.4852 0.0574 0.7041 0.076 Uiso 0.279(4) 1 calc R . P E 2
H49B H 0.5957 0.0484 0.7262 0.076 Uiso 0.279(4) 1 calc R . P E 2
Cl11 Cl 0.7651(6) 0.4027(5) 0.2886(3) 0.071(2) Uiso 0.131(3) 1 d D . P J 2
Cl12 Cl 0.8550(5) 0.3838(4) 0.3927(3) 0.0370(16) Uiso 0.131(3) 1 d D . P J 2
C51 C 0.8638(17) 0.3801(16) 0.3299(6) 0.048(6) Uiso 0.131(3) 1 d D . P J 2
H51A H 0.8639 0.3268 0.3138 0.058 Uiso 0.131(3) 1 calc R . P J 2
H51B H 0.9303 0.4172 0.3325 0.058 Uiso 0.131(3) 1 calc R . P J 2
Cl5A Cl 0.16751(8) 0.86756(6) 0.35528(4) 0.0420(3) Uani 0.641(2) 1 d . U P K 1
Cl6A Cl 0.0444(2) 0.9765(2) 0.36429(11) 0.0499(6) Uani 0.641(2) 1 d . U P K 1
C42A C 0.0714(8) 0.8905(4) 0.3793(4) 0.0375(15) Uani 0.641(2) 1 d . U P K 1
H42C H 0.0925 0.8995 0.4169 0.045 Uiso 0.641(2) 1 calc R . P K 1
H42D H 0.0081 0.8452 0.3648 0.045 Uiso 0.641(2) 1 calc R . P K 1
Cl2 Cl 0.61138(4) 0.44576(3) 0.94158(2) 0.03001(11) Uani 1 1 d D . . . .
Cl1 Cl 0.52307(4) 0.47695(3) 0.84330(2) 0.03022(11) Uani 1 1 d D . . . .
C40 C 0.56951(18) 0.40733(13) 0.87269(9) 0.0284(4) Uani 1 1 d D . . . .
H40A H 0.5143 0.3568 0.8626 0.034 Uiso 1 1 calc R . . . .
H40B H 0.6272 0.3978 0.8606 0.034 Uiso 1 1 calc R . . . .
Cl3A Cl 0.84878(14) 0.30951(7) 0.14645(6) 0.0682(5) Uani 0.742(3) 1 d D U P L 1
Cl4A Cl 0.84584(9) 0.44756(7) 0.22030(5) 0.0610(4) Uani 0.742(3) 1 d D U P L 1
C41A C 0.9241(3) 0.4041(2) 0.19101(18) 0.0431(8) Uani 0.742(3) 1 d D U P L 1
H41A H 0.9786 0.3972 0.2176 0.052 Uiso 0.742(3) 1 calc R . P L 1
H41B H 0.9570 0.4389 0.1725 0.052 Uiso 0.742(3) 1 calc R . P L 1
Cl5B Cl 0.0287(5) 0.9801(4) 0.34749(17) 0.0484(10) Uani 0.359(2) 1 d . U P K 2
Cl6B Cl 0.11305(15) 0.94585(11) 0.44279(7) 0.0451(5) Uani 0.359(2) 1 d . U P K 2
C42B C 0.0694(16) 0.9139(8) 0.3761(7) 0.045(3) Uani 0.359(2) 1 d . U P K 2
H42A H 0.1252 0.9022 0.3632 0.054 Uiso 0.359(2) 1 calc R . P K 2
H42B H 0.0122 0.8645 0.3658 0.054 Uiso 0.359(2) 1 calc R . P K 2

loop_
_atom_site_aniso_label
_atom_site_aniso_U_11
_atom_site_aniso_U_22
_atom_site_aniso_U_33
_atom_site_aniso_U_23
_atom_site_aniso_U_13
_atom_site_aniso_U_12
P1A 0.0145(2) 0.0179(2) 0.0140(2) 0.00311(17) 0.00307(16) 0.00246(17)
P2A 0.0143(2) 0.0196(2) 0.0133(2) 0.00309(17) 0.00339(16) 0.00083(17)
P3A 0.0143(2) 0.0180(2) 0.0133(2) 0.00322(17) 0.00344(16) 0.00310(17)
P4A 0.0141(2) 0.0196(2) 0.0139(2) 0.00285(17) 0.00325(16) 0.00108(17)
P5A 0.0182(2) 0.0179(2) 0.0165(2) 0.00127(17) 0.00489(17) 0.00074(18)
P6A 0.0187(2) 0.0182(2) 0.0181(2) 0.00411(17) 0.00557(17) 0.00497(18)
P7A 0.0172(2) 0.0198(2) 0.0189(2) 0.00172(18) 0.00708(18) 0.00293(18)
N1A 0.0153(7) 0.0233(8) 0.0156(7) 0.0030(6) 0.0047(6) 0.0019(6)
N2A 0.0162(7) 0.0184(7) 0.0138(7) 0.0038(6) 0.0042(6) 0.0026(6)
N3A 0.0169(7) 0.0197(8) 0.0140(7) 0.0032(6) 0.0034(6) 0.0035(6)
N4A 0.0154(7) 0.0192(8) 0.0152(7) 0.0045(6) 0.0040(6) 0.0034(6)
N5A 0.0157(7) 0.0191(8) 0.0155(7) 0.0037(6) 0.0037(6) 0.0015(6)
N6A 0.0137(7) 0.0195(8) 0.0171(7) 0.0032(6) 0.0047(6) 0.0034(6)
C1A 0.0136(8) 0.0188(9) 0.0152(8) 0.0030(7) 0.0029(7) 0.0012(7)
C2A 0.0183(9) 0.0230(9) 0.0173(9) 0.0038(7) 0.0028(7) 0.0028(7)
C3A 0.0171(9) 0.0205(9) 0.0163(9) 0.0039(7) 0.0024(7) 0.0029(7)
C4A 0.0186(9) 0.0285(10) 0.0169(9) 0.0033(7) 0.0072(7) 0.0047(8)
C5A 0.0484(14) 0.0257(11) 0.0347(12) 0.0053(9) 0.0226(11) 0.0087(10)
C6A 0.0327(11) 0.0286(11) 0.0308(11) 0.0074(9) 0.0182(9) 0.0039(9)
C7A 0.0160(8) 0.0243(10) 0.0160(8) 0.0051(7) 0.0056(7) 0.0048(7)
C8A 0.0258(10) 0.0283(11) 0.0281(10) 0.0116(8) 0.0138(8) 0.0048(8)
C9A 0.0256(10) 0.0238(10) 0.0227(10) 0.0033(8) 0.0082(8) 0.0079(8)
C10A 0.0218(10) 0.0418(13) 0.0242(10) 0.0067(9) 0.0043(8) 0.0112(9)
C11A 0.0249(10) 0.0320(11) 0.0157(9) 0.0054(8) 0.0027(7) 0.0079(8)
C12A 0.0149(8) 0.0184(9) 0.0143(8) 0.0038(7) 0.0021(6) 0.0043(7)
C13A 0.0189(9) 0.0253(10) 0.0143(8) 0.0054(7) 0.0048(7) 0.0054(7)
C14A 0.0171(8) 0.0239(9) 0.0161(8) 0.0068(7) 0.0051(7) 0.0065(7)
C15A 0.0200(9) 0.0196(9) 0.0171(9) 0.0016(7) 0.0046(7) 0.0004(7)
C16A 0.0292(11) 0.0237(10) 0.0267(10) 0.0061(8) 0.0079(8) 0.0066(8)
C17A 0.0186(9) 0.0253(10) 0.0268(10) 0.0017(8) 0.0019(8) 0.0012(8)
C18A 0.0178(9) 0.0180(9) 0.0173(8) 0.0022(7) 0.0041(7) 0.0004(7)
C19A 0.0167(9) 0.0291(10) 0.0221(9) 0.0031(8) 0.0047(7) 0.0020(8)
C20A 0.0305(11) 0.0213(10) 0.0315(11) 0.0071(8) 0.0075(9) 0.0058(8)
C21A 0.0303(11) 0.0328(11) 0.0155(9) 0.0012(8) 0.0078(8) 0.0022(9)
C22A 0.0236(10) 0.0285(10) 0.0205(9) 0.0091(8) 0.0099(8) 0.0051(8)
C23A 0.0150(8) 0.0197(9) 0.0154(8) 0.0034(7) 0.0050(7) 0.0031(7)
C24A 0.0159(9) 0.0219(9) 0.0216(9) 0.0032(7) 0.0064(7) 0.0010(7)
C25A 0.0150(9) 0.0216(9) 0.0204(9) 0.0024(7) 0.0059(7) 0.0024(7)
C26A 0.0181(9) 0.0222(9) 0.0190(9) 0.0065(7) 0.0021(7) 0.0036(7)
C27A 0.0229(10) 0.0224(10) 0.0243(10) 0.0051(8) 0.0044(8) 0.0060(8)
C28A 0.0328(11) 0.0269(10) 0.0187(9) 0.0058(8) 0.0055(8) 0.0072(9)
C29A 0.0162(9) 0.0239(10) 0.0250(10) 0.0094(8) 0.0027(7) 0.0034(7)
C30A 0.0235(10) 0.0467(14) 0.0241(11) 0.0158(10) 0.0012(8) 0.0012(9)
C31A 0.0225(10) 0.0265(11) 0.0485(14) 0.0036(10) 0.0052(10) 0.0095(9)
C32A 0.0205(10) 0.0250(10) 0.0334(11) 0.0091(9) 0.0057(8) -0.0005(8)
C33A 0.0144(9) 0.0275(10) 0.0321(11) 0.0058(9) 0.0024(8) 0.0016(8)
P1B 0.0166(2) 0.0182(2) 0.0163(2) 0.00297(17) 0.00331(17) 0.00272(17)
P2B 0.0166(2) 0.0202(2) 0.0146(2) 0.00300(17) 0.00332(17) 0.00338(17)
P3B 0.0166(2) 0.0207(2) 0.0146(2) 0.00346(17) 0.00353(17) 0.00075(18)
P4B 0.0160(2) 0.0200(2) 0.0154(2) 0.00334(17) 0.00309(17) 0.00144(18)
P5B 0.0234(2) 0.0202(2) 0.0189(2) 0.00491(18) 0.00534(19) 0.00654(19)
P6B 0.0231(2) 0.0182(2) 0.0181(2) 0.00179(18) 0.00383(18) 0.00180(19)
P7B 0.0212(2) 0.0225(2) 0.0192(2) 0.00300(18) 0.00666(18) 0.00627(19)
N1B 0.0205(8) 0.0250(9) 0.0193(8) 0.0066(7) 0.0065(6) 0.0055(7)
N2B 0.0207(8) 0.0255(9) 0.0152(7) 0.0024(6) 0.0034(6) 0.0050(7)
N3B 0.0158(7) 0.0211(8) 0.0149(7) 0.0031(6) 0.0041(6) 0.0019(6)
N4B 0.0167(8) 0.0263(9) 0.0165(8) 0.0031(6) 0.0055(6) 0.0023(6)
N5B 0.0226(8) 0.0234(9) 0.0226(8) 0.0051(7) 0.0044(7) -0.0017(7)
N6B 0.0152(7) 0.0261(9) 0.0194(8) 0.0020(7) 0.0045(6) 0.0015(6)
C1B 0.0181(9) 0.0221(9) 0.0157(8) 0.0040(7) 0.0029(7) 0.0048(7)
C2B 0.0257(10) 0.0356(11) 0.0215(10) 0.0127(8) 0.0103(8) 0.0120(9)
C3B 0.0266(10) 0.0355(11) 0.0168(9) 0.0075(8) 0.0075(8) 0.0108(9)
C4B 0.0253(10) 0.0222(10) 0.0254(10) 0.0063(8) 0.0072(8) 0.0002(8)
C5B 0.0230(11) 0.0372(13) 0.0362(12) 0.0101(10) 0.0071(9) -0.0010(9)
C6B 0.0422(14) 0.0252(11) 0.0456(14) 0.0107(10) 0.0099(11) 0.0071(10)
C7B 0.0218(10) 0.0258(10) 0.0184(9) 0.0005(8) 0.0028(7) 0.0028(8)
C8B 0.0323(11) 0.0295(11) 0.0302(11) 0.0046(9) 0.0081(9) 0.0099(9)
C9B 0.0235(10) 0.0326(12) 0.0288(11) -0.0008(9) -0.0013(9) 0.0038(9)
C10B 0.0383(13) 0.0437(14) 0.0329(12) 0.0192(10) 0.0194(10) 0.0122(11)
C11B 0.0449(14) 0.0484(15) 0.0186(10) 0.0038(10) 0.0128(10) 0.0112(11)
C12B 0.0142(8) 0.0195(9) 0.0163(8) 0.0027(7) 0.0035(7) 0.0004(7)
C13B 0.0187(9) 0.0253(10) 0.0169(9) 0.0040(7) 0.0027(7) 0.0030(8)
C14B 0.0195(9) 0.0294(10) 0.0190(9) 0.0044(8) 0.0040(7) 0.0034(8)
C15B 0.0176(9) 0.0256(10) 0.0172(9) 0.0045(7) 0.0065(7) 0.0045(7)
C16B 0.0242(10) 0.0326(11) 0.0256(10) 0.0116(9) 0.0117(8) 0.0051(8)
C17B 0.0306(11) 0.0277(11) 0.0241(10) 0.0015(8) 0.0108(8) 0.0075(9)
C18B 0.0212(9) 0.0285(10) 0.0178(9) 0.0029(8) 0.0086(7) 0.0048(8)
C19B 0.0633(18) 0.0311(12) 0.0387(13) 0.0082(10) 0.0276(13) 0.0161(12)
C20B 0.0307(11) 0.0333(12) 0.0282(11) 0.0039(9) 0.0152(9) -0.0001(9)
C21B 0.0248(10) 0.0349(11) 0.0163(9) 0.0054(8) 0.0029(8) 0.0064(9)
C22B 0.0231(11) 0.0567(16) 0.0273(11) 0.0077(11) 0.0045(9) 0.0139(10)
C23B 0.0182(9) 0.0230(9) 0.0166(8) 0.0027(7) 0.0056(7) 0.0015(7)
C24B 0.0242(11) 0.0322(12) 0.0365(12) 0.0065(10) 0.0082(9) -0.0055(9)
C25B 0.0188(10) 0.0338(12) 0.0294(11) 0.0042(9) 0.0062(8) -0.0014(9)
C26B 0.0308(11) 0.0236(10) 0.0246(10) 0.0075(8) 0.0030(8) 0.0026(8)
C27B 0.0416(13) 0.0261(11) 0.0284(11) 0.0066(9) 0.0094(10) 0.0065(10)
C28B 0.0569(16) 0.0290(12) 0.0241(11) 0.0061(9) 0.0077(10) 0.0111(11)
C29B 0.0190(9) 0.0329(11) 0.0241(10) 0.0079(9) 0.0013(8) 0.0050(8)
C30B 0.0258(11) 0.0397(14) 0.0530(16) 0.0011(12) 0.0014(11) 0.0149(10)
C31B 0.0308(12) 0.0643(18) 0.0237(11) 0.0139(11) -0.0005(9) 0.0005(12)
C32B 0.0343(13) 0.0375(14) 0.0595(18) 0.0139(13) 0.0102(12) -0.0075(11)
C33B 0.0176(10) 0.0453(15) 0.0480(15) 0.0052(12) 0.0030(10) -0.0024(10)
S1 0.0205(2) 0.0316(3) 0.0252(2) 0.0086(2) 0.00520(19) 0.0079(2)
F1 0.0609(10) 0.0361(8) 0.0442(9) 0.0206(7) 0.0129(7) 0.0140(7)
F2 0.0454(9) 0.0472(9) 0.0454(9) 0.0067(7) 0.0233(7) 0.0162(7)
F3 0.0385(8) 0.0460(9) 0.0349(8) 0.0007(7) -0.0036(6) 0.0010(7)
O1 0.0308(9) 0.0521(11) 0.0416(10) 0.0153(8) 0.0179(8) 0.0143(8)
O2 0.0247(8) 0.0445(10) 0.0328(9) 0.0008(7) -0.0022(7) 0.0094(7)
O3 0.0397(9) 0.0388(9) 0.0406(9) 0.0208(8) 0.0127(8) 0.0150(8)
C34 0.0290(11) 0.0345(12) 0.0268(11) 0.0101(9) 0.0061(9) 0.0062(9)
S4A 0.0458(8) 0.0436(8) 0.0336(7) 0.0159(6) 0.0196(7) 0.0232(7)
F10A 0.114(5) 0.065(3) 0.052(2) -0.0069(19) -0.002(2) 0.049(3)
F11A 0.062(2) 0.147(4) 0.069(2) 0.059(3) -0.0249(19) 0.005(2)
F12A 0.070(2) 0.083(3) 0.071(2) 0.042(2) -0.0162(18) -0.0266(19)
O10A 0.067(3) 0.086(3) 0.060(2) 0.039(2) 0.032(2) 0.015(2)
O11A 0.083(3) 0.089(3) 0.074(2) 0.047(2) 0.055(2) 0.068(2)
O12A 0.0383(16) 0.0480(18) 0.0409(16) 0.0124(14) 0.0149(13) 0.0090(14)
C37A 0.045(2) 0.064(3) 0.044(2) 0.027(2) -0.005(2) 0.018(2)
S2 0.0236(2) 0.0385(3) 0.0232(2) 0.0088(2) 0.0053(2) 0.0085(2)
F4 0.0448(9) 0.0558(10) 0.0504(9) 0.0071(8) 0.0245(7) 0.0167(8)
F5 0.0392(8) 0.0498(9) 0.0350(8) 0.0020(7) -0.0013(6) 0.0014(7)
F6 0.0635(11) 0.0440(9) 0.0500(9) 0.0244(8) 0.0091(8) 0.0146(8)
O4 0.0450(10) 0.0445(10) 0.0362(9) 0.0191(8) 0.0089(8) 0.0163(8)
O5 0.0274(8) 0.0496(11) 0.0295(8) 0.0048(8) -0.0010(7) 0.0053(7)
O6 0.0321(9) 0.0658(13) 0.0383(10) 0.0131(9) 0.0172(8) 0.0150(9)
C35 0.0320(12) 0.0382(13) 0.0288(11) 0.0113(10) 0.0070(9) 0.0082(10)
S6 0.0225(2) 0.0325(3) 0.0225(2) 0.0036(2) 0.00729(19) 0.0067(2)
F16 0.0427(8) 0.0448(9) 0.0561(10) 0.0273(8) 0.0048(7) 0.0117(7)
F17 0.0340(7) 0.0364(8) 0.0351(7) -0.0014(6) 0.0017(6) -0.0003(6)
F18 0.0279(7) 0.0505(9) 0.0478(9) 0.0075(7) 0.0180(6) 0.0120(6)
O16 0.0315(8) 0.0382(9) 0.0353(9) 0.0045(7) 0.0191(7) 0.0062(7)
O17 0.0293(8) 0.0408(10) 0.0344(9) -0.0067(7) 0.0052(7) 0.0042(7)
O18 0.0448(10) 0.0514(11) 0.0332(9) 0.0207(8) 0.0122(8) 0.0197(9)
C39 0.0260(10) 0.0271(11) 0.0278(10) 0.0068(9) 0.0070(8) 0.0043(8)
S3 0.0236(2) 0.0255(2) 0.0217(2) 0.00587(18) 0.00461(18) 0.00925(19)
F7 0.0718(11) 0.0398(8) 0.0298(7) -0.0017(6) 0.0096(7) 0.0172(8)
F8 0.0382(8) 0.0901(13) 0.0395(8) 0.0235(8) 0.0167(7) 0.0417(9)
F9 0.0337(7) 0.0549(9) 0.0331(7) 0.0237(6) 0.0106(6) 0.0192(6)
O7 0.0241(7) 0.0407(9) 0.0340(8) 0.0140(7) 0.0086(6) 0.0116(7)
O8 0.0411(9) 0.0396(9) 0.0280(8) 0.0139(7) 0.0064(7) 0.0211(8)
O9 0.0329(8) 0.0291(8) 0.0352(9) 0.0009(7) 0.0080(7) 0.0072(7)
C36 0.0280(11) 0.0367(12) 0.0267(10) 0.0098(9) 0.0072(8) 0.0155(9)
S5A 0.0411(4) 0.0377(4) 0.0285(3) 0.0089(3) 0.0174(3) 0.0154(3)
F13A 0.0464(10) 0.0570(11) 0.0495(10) 0.0149(9) 0.0286(9) 0.0168(9)
F14A 0.0545(12) 0.0400(10) 0.0498(11) -0.0012(8) 0.0178(9) -0.0004(9)
F15A 0.0522(11) 0.0513(11) 0.0517(11) 0.0278(10) 0.0106(9) 0.0131(9)
O13A 0.075(2) 0.061(3) 0.042(2) 0.0255(18) 0.0267(18) 0.034(2)
O14A 0.0452(14) 0.0470(15) 0.0412(13) -0.0037(10) 0.0112(10) 0.0140(11)
O15A 0.0506(19) 0.044(2) 0.0402(18) 0.0054(14) 0.0281(15) 0.0100(15)
C38A 0.0429(14) 0.0313(13) 0.0312(12) 0.0086(10) 0.0170(11) 0.0065(11)
N7 0.0327(16) 0.040(2) 0.047(2) 0.0107(18) 0.0121(14) 0.0107(16)
C43 0.039(2) 0.072(3) 0.068(3) 0.032(2) 0.0082(19) 0.0180(19)
C44 0.027(2) 0.089(5) 0.079(5) 0.049(4) 0.011(3) 0.011(3)
N8 0.076(4) 0.069(3) 0.059(4) 0.026(3) 0.036(3) 0.046(3)
C45 0.056(3) 0.043(3) 0.060(4) 0.018(3) 0.032(3) 0.028(2)
C46 0.180(11) 0.084(6) 0.064(4) 0.033(5) 0.069(6) 0.064(6)
Cl7 0.103(3) 0.078(3) 0.059(2) 0.006(2) 0.0287(19) 0.042(3)
Cl8 0.137(5) 0.135(5) 0.0411(19) 0.010(2) 0.012(3) 0.096(4)
C49 0.057(5) 0.060(5) 0.079(6) 0.022(5) 0.011(5) 0.035(4)
Cl5A 0.0445(5) 0.0376(5) 0.0425(5) 0.0098(4) 0.0079(4) 0.0158(4)
Cl6A 0.0430(10) 0.0293(7) 0.0785(18) 0.0046(12) 0.0349(12) 0.0054(6)
C42A 0.045(2) 0.030(3) 0.035(2) 0.007(3) 0.0137(18) 0.006(3)
Cl2 0.0290(2) 0.0324(3) 0.0253(2) 0.0067(2) 0.00725(19) 0.0049(2)
Cl1 0.0305(3) 0.0288(3) 0.0291(2) 0.0090(2) 0.0089(2) 0.0041(2)
C40 0.0294(11) 0.0261(10) 0.0263(10) 0.0025(8) 0.0101(9) 0.0046(9)
Cl3A 0.0893(10) 0.0494(6) 0.0753(9) 0.0113(6) 0.0576(9) 0.0113(6)
Cl4A 0.0655(7) 0.0487(6) 0.0639(7) -0.0013(5) 0.0253(5) 0.0165(5)
C41A 0.0322(19) 0.044(2) 0.052(2) 0.018(2) 0.0124(19) 0.0049(17)
Cl5B 0.059(2) 0.0296(13) 0.052(2) 0.0064(15) 0.0218(17) 0.0032(11)
Cl6B 0.0472(10) 0.0438(10) 0.0348(9) 0.0076(7) 0.0094(7) 0.0026(8)
C42B 0.052(4) 0.033(6) 0.045(5) -0.005(5) 0.009(4) 0.019(5)

loop_
_atom_type_symbol
_atom_type_description
_atom_type_scat_dispersion_real
_atom_type_scat_dispersion_imag
_atom_type_scat_source
C C 0.0181 0.0091 'International Tables Vol C Tables 4.2.6.8 and 6.1.1.4'
H H 0.0000 0.0000 'International Tables Vol C Tables 4.2.6.8 and 6.1.1.4'
Cl Cl 0.3639 0.7018 'International Tables Vol C Tables 4.2.6.8 and 6.1.1.4'
F F 0.0727 0.0534 'International Tables Vol C Tables 4.2.6.8 and 6.1.1.4'
N N 0.0311 0.0180 'International Tables Vol C Tables 4.2.6.8 and 6.1.1.4'
O O 0.0492 0.0322 'International Tables Vol C Tables 4.2.6.8 and 6.1.1.4'
P P 0.2955 0.4335 'International Tables Vol C Tables 4.2.6.8 and 6.1.1.4'
S S 0.3331 0.5567 'International Tables Vol C Tables 4.2.6.8 and 6.1.1.4'

loop_
_exptl_crystal_face_index_h
_exptl_crystal_face_index_k
_exptl_crystal_face_index_l
_exptl_crystal_face_perp_dist
0 0 -1 0.0522
0 0 1 0.0522
-1 0 1 0.0980
1 0 -1 0.1150
0 -1 0 0.2078
0 1 0 0.1748
1 -1 0 0.1619
-1 1 0 0.1797

loop_
_geom_angle_atom_site_label_1
_geom_angle_atom_site_label_2
_geom_angle_atom_site_label_3
_geom_angle
P2A P1A P3A 94.41(2)
P2A P1A P4A 96.89(2)
P3A P1A P4A 92.77(2)
P1A P2A P5A 105.75(3)
C1A P2A P1A 109.70(6)
C1A P2A P5A 108.17(6)
P1A P3A P6A 105.86(3)
C12A P3A P1A 107.82(6)
C12A P3A P6A 109.39(6)
P1A P4A P7A 105.01(3)
C23A P4A P1A 106.06(6)
C23A P4A P7A 108.95(7)
P2A P5A P6A 95.46(2)
P7A P5A P2A 107.91(3)
P7A P5A P6A 60.27(2)
P5A P6A P3A 107.24(3)
P7A P6A P3A 95.43(2)
P7A P6A P5A 59.35(2)
P5A P7A P4A 98.04(3)
P5A P7A P6A 60.37(2)
P6A P7A P4A 107.52(3)
C1A N1A C2A 109.23(16)
C1A N1A C4A 123.97(16)
C2A N1A C4A 126.80(17)
C1A N2A C3A 108.94(16)
C1A N2A C7A 124.75(16)
C3A N2A C7A 126.28(15)
C12A N3A C13A 109.27(16)
C12A N3A C15A 123.59(16)
C13A N3A C15A 127.14(16)
C12A N4A C14A 109.08(15)
C12A N4A C18A 124.54(15)
C14A N4A C18A 126.15(16)
C23A N5A C24A 109.40(16)
C23A N5A C26A 123.61(16)
C24A N5A C26A 126.95(16)
C23A N6A C25A 109.12(16)
C23A N6A C29A 125.25(16)
C25A N6A C29A 125.62(16)
N1A C1A P2A 118.55(14)
N2A C1A P2A 133.33(15)
N2A C1A N1A 107.33(16)
N1A C2A C10A 125.79(18)
C3A C2A N1A 106.98(17)
C3A C2A C10A 127.23(18)
N2A C3A C11A 125.85(18)
C2A C3A N2A 107.51(16)
C2A C3A C11A 126.63(18)
N1A C4A H4A 107.2
N1A C4A C5A 111.53(17)
N1A C4A C6A 110.76(16)
C5A C4A H4A 107.2
C6A C4A H4A 107.2
C6A C4A C5A 112.74(18)
C4A C5A H5AA 109.5
C4A C5A H5AB 109.5
C4A C5A H5AC 109.5
H5AA C5A H5AB 109.5
H5AA C5A H5AC 109.5
H5AB C5A H5AC 109.5
C4A C6A H6AA 109.5
C4A C6A H6AB 109.5
C4A C6A H6AC 109.5
H6AA C6A H6AB 109.5
H6AA C6A H6AC 109.5
H6AB C6A H6AC 109.5
N2A C7A H7A 106.5
N2A C7A C8A 111.27(16)
N2A C7A C9A 111.96(15)
C8A C7A H7A 106.5
C8A C7A C9A 113.55(16)
C9A C7A H7A 106.5
C7A C8A H8AA 109.5
C7A C8A H8AB 109.5
C7A C8A H8AC 109.5
H8AA C8A H8AB 109.5
H8AA C8A H8AC 109.5
H8AB C8A H8AC 109.5
C7A C9A H9AA 109.5
C7A C9A H9AB 109.5
C7A C9A H9AC 109.5
H9AA C9A H9AB 109.5
H9AA C9A H9AC 109.5
H9AB C9A H9AC 109.5
C2A C10A H10A 109.5
C2A C10A H10B 109.5
C2A C10A H10C 109.5
H10A C10A H10B 109.5
H10A C10A H10C 109.5
H10B C10A H10C 109.5
C3A C11A H11A 109.5
C3A C11A H11B 109.5
C3A C11A H11C 109.5
H11A C11A H11B 109.5
H11A C11A H11C 109.5
H11B C11A H11C 109.5
N3A C12A P3A 118.50(14)
N4A C12A P3A 132.64(14)
N4A C12A N3A 107.17(16)
N3A C13A C21A 125.39(18)
C14A C13A N3A 107.36(16)
C14A C13A C21A 127.22(18)
N4A C14A C22A 125.87(18)
C13A C14A N4A 107.10(16)
C13A C14A C22A 127.02(18)
N3A C15A H15A 106.6
N3A C15A C16A 111.36(16)
N3A C15A C17A 111.01(17)
C16A C15A H15A 106.6
C17A C15A H15A 106.6
C17A C15A C16A 114.18(17)
C15A C16A H16A 109.5
C15A C16A H16B 109.5
C15A C16A H16C 109.5
H16A C16A H16B 109.5
H16A C16A H16C 109.5
H16B C16A H16C 109.5
C15A C17A H17A 109.5
C15A C17A H17B 109.5
C15A C17A H17C 109.5
H17A C17A H17B 109.5
H17A C17A H17C 109.5
H17B C17A H17C 109.5
N4A C18A H18A 106.5
N4A C18A C19A 110.48(16)
N4A C18A C20A 112.02(16)
C19A C18A H18A 106.5
C19A C18A C20A 114.34(17)
C20A C18A H18A 106.5
C18A C19A H19A 109.5
C18A C19A H19B 109.5
C18A C19A H19C 109.5
H19A C19A H19B 109.5
H19A C19A H19C 109.5
H19B C19A H19C 109.5
C18A C20A H20A 109.5
C18A C20A H20B 109.5
C18A C20A H20C 109.5
H20A C20A H20B 109.5
H20A C20A H20C 109.5
H20B C20A H20C 109.5
C13A C21A H21A 109.5
C13A C21A H21B 109.5
C13A C21A H21C 109.5
H21A C21A H21B 109.5
H21A C21A H21C 109.5
H21B C21A H21C 109.5
C14A C22A H22A 109.5
C14A C22A H22B 109.5
C14A C22A H22C 109.5
H22A C22A H22B 109.5
H22A C22A H22C 109.5
H22B C22A H22C 109.5
N5A C23A P4A 118.76(14)
N5A C23A N6A 107.05(16)
N6A C23A P4A 133.32(15)
N5A C24A C32A 125.25(19)
C25A C24A N5A 107.22(17)
C25A C24A C32A 127.49(18)
N6A C25A C33A 124.78(18)
C24A C25A N6A 107.20(17)
C24A C25A C33A 128.00(18)
N5A C26A H26A 107.2
N5A C26A C27A 112.62(16)
N5A C26A C28A 109.08(17)
C27A C26A H26A 107.2
C27A C26A C28A 113.34(17)
C28A C26A H26A 107.2
C26A C27A H27A 109.5
C26A C27A H27B 109.5
C26A C27A H27C 109.5
H27A C27A H27B 109.5
H27A C27A H27C 109.5
H27B C27A H27C 109.5
C26A C28A H28A 109.5
C26A C28A H28B 109.5
C26A C28A H28C 109.5
H28A C28A H28B 109.5
H28A C28A H28C 109.5
H28B C28A H28C 109.5
N6A C29A H29A 106.5
N6A C29A C30A 112.17(18)
N6A C29A C31A 110.80(18)
C30A C29A H29A 106.5
C30A C29A C31A 113.85(19)
C31A C29A H29A 106.5
C29A C30A H30A 109.5
C29A C30A H30B 109.5
C29A C30A H30C 109.5
H30A C30A H30B 109.5
H30A C30A H30C 109.5
H30B C30A H30C 109.5
C29A C31A H31A 109.5
C29A C31A H31B 109.5
C29A C31A H31C 109.5
H31A C31A H31B 109.5
H31A C31A H31C 109.5
H31B C31A H31C 109.5
C24A C32A H32A 109.5
C24A C32A H32B 109.5
C24A C32A H32C 109.5
H32A C32A H32B 109.5
H32A C32A H32C 109.5
H32B C32A H32C 109.5
C25A C33A H33A 109.5
C25A C33A H33B 109.5
C25A C33A H33C 109.5
H33A C33A H33B 109.5
H33A C33A H33C 109.5
H33B C33A H33C 109.5
P2B P1B P3B 93.92(3)
P2B P1B P4B 94.25(3)
P3B P1B P4B 96.67(3)
P1B P2B P5B 105.77(3)
C1B P2B P1B 108.59(7)
C1B P2B P5B 109.06(7)
P1B P3B P6B 105.37(3)
C12B P3B P1B 109.94(6)
C12B P3B P6B 108.08(7)
P1B P4B P7B 104.93(3)
C23B P4B P1B 105.60(6)
C23B P4B P7B 108.62(7)
P2B P5B P7B 96.36(3)
P6B P5B P2B 107.14(3)
P6B P5B P7B 59.68(2)
P5B P6B P3B 95.73(3)
P7B P6B P3B 108.12(3)
P7B P6B P5B 60.25(2)
P5B P7B P4B 107.46(3)
P6B P7B P4B 97.34(3)
P6B P7B P5B 60.07(2)
C1B N1B C2B 108.84(17)
C1B N1B C4B 124.09(17)
C2B N1B C4B 126.82(17)
C1B N2B C3B 109.17(17)
C1B N2B C7B 123.42(17)
C3B N2B C7B 127.40(17)
C12B N3B C13B 108.83(16)
C12B N3B C15B 124.71(16)
C13B N3B C15B 126.43(16)
C12B N4B C14B 109.13(16)
C12B N4B C18B 124.22(16)
C14B N4B C18B 126.63(17)
C23B N5B C24B 109.19(19)
C23B N5B C26B 123.84(17)
C24B N5B C26B 126.94(19)
C23B N6B C25B 108.90(18)
C23B N6B C29B 125.38(17)
C25B N6B C29B 125.68(18)
N1B C1B P2B 132.53(15)
N1B C1B N2B 107.40(17)
N2B C1B P2B 117.98(14)
N1B C2B C10B 125.5(2)
C3B C2B N1B 107.34(18)
C3B C2B C10B 127.2(2)
N2B C3B C11B 124.7(2)
C2B C3B N2B 107.21(18)
C2B C3B C11B 128.1(2)
N1B C4B H4B 106.4
N1B C4B C5B 110.75(18)
N1B C4B C6B 112.08(18)
C5B C4B H4B 106.4
C5B C4B C6B 114.31(19)
C6B C4B H4B 106.4
C4B C5B H5BA 109.5
C4B C5B H5BB 109.5
C4B C5B H5BC 109.5
H5BA C5B H5BB 109.5
H5BA C5B H5BC 109.5
H5BB C5B H5BC 109.5
C4B C6B H6BA 109.5
C4B C6B H6BB 109.5
C4B C6B H6BC 109.5
H6BA C6B H6BB 109.5
H6BA C6B H6BC 109.5
H6BB C6B H6BC 109.5
N2B C7B H7B 106.4
N2B C7B C8B 111.93(17)
N2B C7B C9B 111.47(18)
C8B C7B H7B 106.4
C9B C7B H7B 106.4
C9B C7B C8B 113.72(18)
C7B C8B H8BA 109.5
C7B C8B H8BB 109.5
C7B C8B H8BC 109.5
H8BA C8B H8BB 109.5
H8BA C8B H8BC 109.5
H8BB C8B H8BC 109.5
C7B C9B H9BA 109.5
C7B C9B H9BB 109.5
C7B C9B H9BC 109.5
H9BA C9B H9BB 109.5
H9BA C9B H9BC 109.5
H9BB C9B H9BC 109.5
C2B C10B H10D 109.5
C2B C10B H10E 109.5
C2B C10B H10F 109.5
H10D C10B H10E 109.5
H10D C10B H10F 109.5
H10E C10B H10F 109.5
C3B C11B H11D 109.5
C3B C11B H11E 109.5
C3B C11B H11F 109.5
H11D C11B H11E 109.5
H11D C11B H11F 109.5
H11E C11B H11F 109.5
N3B C12B P3B 132.96(15)
N3B C12B N4B 107.39(16)
N4B C12B P3B 118.59(14)
N3B C13B C21B 125.88(18)
C14B C13B N3B 107.55(17)
C14B C13B C21B 126.55(19)
N4B C14B C22B 125.87(19)
C13B C14B N4B 107.08(18)
C13B C14B C22B 127.04(19)
N3B C15B H15B 106.5
N3B C15B C16B 111.23(17)
N3B C15B C17B 111.95(16)
C16B C15B H15B 106.5
C16B C15B C17B 113.61(17)
C17B C15B H15B 106.5
C15B C16B H16D 109.5
C15B C16B H16E 109.5
C15B C16B H16F 109.5
H16D C16B H16E 109.5
H16D C16B H16F 109.5
H16E C16B H16F 109.5
C15B C17B H17D 109.5
C15B C17B H17E 109.5
C15B C17B H17F 109.5
H17D C17B H17E 109.5
H17D C17B H17F 109.5
H17E C17B H17F 109.5
N4B C18B H18B 107.5
N4B C18B C19B 111.36(18)
N4B C18B C20B 111.00(17)
C19B C18B H18B 107.5
C20B C18B H18B 107.5
C20B C18B C19B 111.66(19)
C18B C19B H19D 109.5
C18B C19B H19E 109.5
C18B C19B H19F 109.5
H19D C19B H19E 109.5
H19D C19B H19F 109.5
H19E C19B H19F 109.5
C18B C20B H20D 109.5
C18B C20B H20E 109.5
C18B C20B H20F 109.5
H20D C20B H20E 109.5
H20D C20B H20F 109.5
H20E C20B H20F 109.5
C13B C21B H21D 109.5
C13B C21B H21E 109.5
C13B C21B H21F 109.5
H21D C21B H21E 109.5
H21D C21B H21F 109.5
H21E C21B H21F 109.5
C14B C22B H22D 109.5
C14B C22B H22E 109.5
C14B C22B H22F 109.5
H22D C22B H22E 109.5
H22D C22B H22F 109.5
H22E C22B H22F 109.5
N5B C23B P4B 118.81(15)
N5B C23B N6B 107.34(17)
N6B C23B P4B 132.98(16)
N5B C24B C32B 124.7(2)
C25B C24B N5B 107.2(2)
C25B C24B C32B 128.0(2)
N6B C25B C33B 124.2(2)
C24B C25B N6B 107.34(19)
C24B C25B C33B 128.4(2)
N5B C26B H26B 107.0
N5B C26B C27B 112.48(18)
N5B C26B C28B 109.3(2)
C27B C26B H26B 107.0
C27B C26B C28B 113.52(19)
C28B C26B H26B 107.0
C26B C27B H27D 109.5
C26B C27B H27E 109.5
C26B C27B H27F 109.5
H27D C27B H27E 109.5
H27D C27B H27F 109.5
H27E C27B H27F 109.5
C26B C28B H28D 109.5
C26B C28B H28E 109.5
C26B C28B H28F 109.5
H28D C28B H28E 109.5
H28D C28B H28F 109.5
H28E C28B H28F 109.5
N6B C29B H29B 106.3
N6B C29B C30B 111.9(2)
N6B C29B C31B 110.9(2)
C30B C29B H29B 106.3
C30B C29B C31B 114.4(2)
C31B C29B H29B 106.3
C29B C30B H30D 109.5
C29B C30B H30E 109.5
C29B C30B H30F 109.5
H30D C30B H30E 109.5
H30D C30B H30F 109.5
H30E C30B H30F 109.5
C29B C31B H31D 109.5
C29B C31B H31E 109.5
C29B C31B H31F 109.5
H31D C31B H31E 109.5
H31D C31B H31F 109.5
H31E C31B H31F 109.5
C24B C32B H32D 109.5
C24B C32B H32E 109.5
C24B C32B H32F 109.5
H32D C32B H32E 109.5
H32D C32B H32F 109.5
H32E C32B H32F 109.5
C25B C33B H33D 109.5
C25B C33B H33E 109.5
C25B C33B H33F 109.5
H33D C33B H33E 109.5
H33D C33B H33F 109.5
H33E C33B H33F 109.5
O1 S1 O3 115.35(11)
O1 S1 C34 104.02(11)
O2 S1 O1 115.41(11)
O2 S1 O3 114.12(11)
O2 S1 C34 103.16(11)
O3 S1 C34 102.36(11)
F1 C34 S1 111.73(16)
F1 C34 F2 106.9(2)
F1 C34 F3 107.70(19)
F2 C34 S1 111.47(16)
F2 C34 F3 107.17(19)
F3 C34 S1 111.65(17)
O13B S5B C38B 113(3)
O14B S5B O13B 107(2)
O14B S5B C38B 107(2)
O15B S5B O13B 125(3)
O15B S5B O14B 106(2)
O15B S5B C38B 99(3)
F13B C38B S5B 102(4)
F14B C38B S5B 111(4)
F14B C38B F13B 106(5)
F14B C38B F15B 124(6)
F15B C38B S5B 108(4)
F15B C38B F13B 103(4)
O10C S4C C37C 99.1(9)
O12C S4C O10C 109.8(10)
O12C S4C C37C 105.6(8)
O11C S4C O10C 107.9(10)
O11C S4C O12C 112.5(9)
O11C S4C C37C 121.0(9)
F12C C37C S4C 116.3(13)
F12C C37C F10C 105.2(13)
F12C C37C F11C 109.8(14)
F10C C37C S4C 109.3(10)
F10C C37C F11C 101.7(12)
F11C C37C S4C 113.2(11)
O10A S4A C37A 100.8(3)
O11A S4A O10A 114.7(3)
O11A S4A C37A 104.9(3)
O12A S4A O10A 114.4(2)
O12A S4A O11A 116.2(2)
O12A S4A C37A 103.2(2)
F10A C37A S4A 112.2(4)
F10A C37A F11A 107.4(5)
F10A C37A F12A 107.9(5)
F11A C37A S4A 113.6(4)
F11A C37A F12A 106.0(4)
F12A C37A S4A 109.4(4)
O4 S2 C35 102.12(11)
O5 S2 O4 114.30(12)
O5 S2 C35 103.26(11)
O6 S2 O4 115.23(12)
O6 S2 O5 115.10(11)
O6 S2 C35 104.48(12)
F4 C35 S2 111.57(17)
F4 C35 F5 107.3(2)
F4 C35 F6 107.3(2)
F5 C35 S2 111.72(18)
F6 C35 S2 111.44(17)
F6 C35 F5 107.2(2)
O16 S6 C39 102.57(11)
O17 S6 O16 114.91(11)
O17 S6 C39 102.95(11)
O18 S6 O16 114.55(11)
O18 S6 O17 115.64(12)
O18 S6 C39 103.72(11)
F16 C39 S6 110.84(15)
F16 C39 F17 108.09(19)
F16 C39 F18 107.4(2)
F17 C39 S6 111.57(16)
F17 C39 F18 107.08(18)
F18 C39 S6 111.62(16)
O7 S3 C36 103.95(10)
O8 S3 O7 114.94(10)
O8 S3 C36 102.97(10)
O9 S3 O7 115.11(10)
O9 S3 O8 114.85(10)
O9 S3 C36 102.60(11)
F7 C36 S3 111.78(16)
F7 C36 F8 108.2(2)
F7 C36 F9 107.70(18)
F8 C36 S3 110.47(15)
F8 C36 F9 107.23(19)
F9 C36 S3 111.28(15)
O10B S4B C37B 100.8(5)
O12B S4B O10B 112.3(6)
O12B S4B C37B 109.3(5)
O11B S4B O10B 111.7(6)
O11B S4B O12B 113.2(6)
O11B S4B C37B 108.8(5)
F12B C37B S4B 108.1(7)
F12B C37B F10B 107.9(8)
F11B C37B S4B 117.2(7)
F11B C37B F12B 107.1(8)
F11B C37B F10B 104.2(7)
F10B C37B S4B 111.9(7)
O13A S5A O14A 115.03(19)
O13A S5A C38A 103.99(19)
O14A S5A C38A 103.34(15)
O15A S5A O13A 115.2(2)
O15A S5A O14A 114.00(19)
O15A S5A C38A 103.06(18)
F13A C38A S5A 111.93(19)
F13A C38A F14A 106.7(2)
F14A C38A S5A 112.1(2)
F15A C38A S5A 111.73(19)
F15A C38A F13A 107.3(2)
F15A C38A F14A 106.7(2)
N7 C43 C44 176.3(6)
C43 C44 H44A 109.5
C43 C44 H44B 109.5
C43 C44 H44C 109.5
H44A C44 H44B 109.5
H44A C44 H44C 109.5
H44B C44 H44C 109.5
N8 C45 C46 178.0(7)
C45 C46 H46A 109.5
C45 C46 H46B 109.5
C45 C46 H46C 109.5
H46A C46 H46B 109.5
H46A C46 H46C 109.5
H46B C46 H46C 109.5
N9 C47 C48 177.2(12)
C47 C48 H48A 109.5
C47 C48 H48B 109.5
C47 C48 H48C 109.5
H48A C48 H48B 109.5
H48A C48 H48C 109.5
H48B C48 H48C 109.5
Cl10 C50 H50A 108.6
Cl10 C50 H50B 108.6
Cl9 C50 Cl10 114.6(14)
Cl9 C50 H50A 108.6
Cl9 C50 H50B 108.6
H50A C50 H50B 107.6
Cl3B C41B H41C 107.1
Cl3B C41B H41D 107.1
Cl4B C41B Cl3B 121.0(12)
Cl4B C41B H41C 107.1
Cl4B C41B H41D 107.1
H41C C41B H41D 106.8
Cl7 C49 H49A 109.3
Cl7 C49 H49B 109.3
Cl8 C49 Cl7 111.8(7)
Cl8 C49 H49A 109.3
Cl8 C49 H49B 109.3
H49A C49 H49B 107.9
Cl11 C51 H51A 108.3
Cl11 C51 H51B 108.3
Cl12 C51 Cl11 115.8(11)
Cl12 C51 H51A 108.3
Cl12 C51 H51B 108.3
H51A C51 H51B 107.4
Cl5A C42A Cl6A 112.7(4)
Cl5A C42A H42C 109.1
Cl5A C42A H42D 109.1
Cl6A C42A H42C 109.1
Cl6A C42A H42D 109.1
H42C C42A H42D 107.8
Cl2 C40 Cl1 109.68(12)
Cl2 C40 H40A 109.7
Cl2 C40 H40B 109.7
Cl1 C40 H40A 109.7
Cl1 C40 H40B 109.7
H40A C40 H40B 108.2
Cl3A C41A H41A 109.6
Cl3A C41A H41B 109.6
Cl4A C41A Cl3A 110.4(2)
Cl4A C41A H41A 109.6
Cl4A C41A H41B 109.6
H41A C41A H41B 108.1
Cl5B C42B Cl6B 114.2(9)
Cl5B C42B H42A 108.7
Cl5B C42B H42B 108.7
Cl6B C42B H42A 108.7
Cl6B C42B H42B 108.7
H42A C42B H42B 107.6

loop_
_geom_bond_atom_site_label_1
_geom_bond_atom_site_label_2
_geom_bond_distance
P1A P2A 2.1810(6)
P1A P3A 2.1816(6)
P1A P4A 2.2022(6)
P2A P5A 2.2189(7)
P2A C1A 1.8339(19)
P3A P6A 2.2282(7)
P3A C12A 1.8291(19)
P4A P7A 2.2243(7)
P4A C23A 1.8418(19)
P5A P6A 2.2250(7)
P5A P7A 2.2021(7)
P6A P7A 2.2227(7)
N1A C1A 1.358(2)
N1A C2A 1.379(2)
N1A C4A 1.495(2)
N2A C1A 1.354(2)
N2A C3A 1.381(2)
N2A C7A 1.488(2)
N3A C12A 1.356(2)
N3A C13A 1.376(2)
N3A C15A 1.488(2)
N4A C12A 1.354(2)
N4A C14A 1.384(2)
N4A C18A 1.481(2)
N5A C23A 1.353(2)
N5A C24A 1.380(2)
N5A C26A 1.497(2)
N6A C23A 1.358(2)
N6A C25A 1.382(2)
N6A C29A 1.481(3)
C2A C3A 1.367(3)
C2A C10A 1.489(3)
C3A C11A 1.493(3)
C4A H4A 0.9800
C4A C5A 1.529(3)
C4A C6A 1.509(3)
C5A H5AA 0.9600
C5A H5AB 0.9600
C5A H5AC 0.9600
C6A H6AA 0.9600
C6A H6AB 0.9600
C6A H6AC 0.9600
C7A H7A 0.9800
C7A C8A 1.521(3)
C7A C9A 1.521(3)
C8A H8AA 0.9600
C8A H8AB 0.9600
C8A H8AC 0.9600
C9A H9AA 0.9600
C9A H9AB 0.9600
C9A H9AC 0.9600
C10A H10A 0.9600
C10A H10B 0.9600
C10A H10C 0.9600
C11A H11A 0.9600
C11A H11B 0.9600
C11A H11C 0.9600
C13A C14A 1.363(3)
C13A C21A 1.493(3)
C14A C22A 1.489(3)
C15A H15A 0.9800
C15A C16A 1.525(3)
C15A C17A 1.519(3)
C16A H16A 0.9600
C16A H16B 0.9600
C16A H16C 0.9600
C17A H17A 0.9600
C17A H17B 0.9600
C17A H17C 0.9600
C18A H18A 0.9800
C18A C19A 1.525(3)
C18A C20A 1.529(3)
C19A H19A 0.9600
C19A H19B 0.9600
C19A H19C 0.9600
C20A H20A 0.9600
C20A H20B 0.9600
C20A H20C 0.9600
C21A H21A 0.9600
C21A H21B 0.9600
C21A H21C 0.9600
C22A H22A 0.9600
C22A H22B 0.9600
C22A H22C 0.9600
C24A C25A 1.362(3)
C24A C32A 1.487(3)
C25A C33A 1.492(3)
C26A H26A 0.9800
C26A C27A 1.523(3)
C26A C28A 1.529(3)
C27A H27A 0.9600
C27A H27B 0.9600
C27A H27C 0.9600
C28A H28A 0.9600
C28A H28B 0.9600
C28A H28C 0.9600
C29A H29A 0.9800
C29A C30A 1.524(3)
C29A C31A 1.525(3)
C30A H30A 0.9600
C30A H30B 0.9600
C30A H30C 0.9600
C31A H31A 0.9600
C31A H31B 0.9600
C31A H31C 0.9600
C32A H32A 0.9600
C32A H32B 0.9600
C32A H32C 0.9600
C33A H33A 0.9600
C33A H33B 0.9600
C33A H33C 0.9600
P1B P2B 2.1806(7)
P1B P3B 2.1820(7)
P1B P4B 2.1976(7)
P2B P5B 2.2218(7)
P2B C1B 1.828(2)
P3B P6B 2.2207(7)
P3B C12B 1.829(2)
P4B P7B 2.2309(7)
P4B C23B 1.838(2)
P5B P6B 2.2180(7)
P5B P7B 2.2220(7)
P6B P7B 2.2093(7)
N1B C1B 1.353(3)
N1B C2B 1.385(3)
N1B C4B 1.482(3)
N2B C1B 1.356(2)
N2B C3B 1.378(3)
N2B C7B 1.493(3)
N3B C12B 1.355(2)
N3B C13B 1.380(3)
N3B C15B 1.489(2)
N4B C12B 1.359(3)
N4B C14B 1.378(3)
N4B C18B 1.497(2)
N5B C23B 1.351(3)
N5B C24B 1.382(3)
N5B C26B 1.490(3)
N6B C23B 1.359(3)
N6B C25B 1.381(3)
N6B C29B 1.475(3)
C2B C3B 1.363(3)
C2B C10B 1.494(3)
C3B C11B 1.493(3)
C4B H4B 0.9800
C4B C5B 1.523(3)
C4B C6B 1.525(3)
C5B H5BA 0.9600
C5B H5BB 0.9600
C5B H5BC 0.9600
C6B H6BA 0.9600
C6B H6BB 0.9600
C6B H6BC 0.9600
C7B H7B 0.9800
C7B C8B 1.525(3)
C7B C9B 1.514(3)
C8B H8BA 0.9600
C8B H8BB 0.9600
C8B H8BC 0.9600
C9B H9BA 0.9600
C9B H9BB 0.9600
C9B H9BC 0.9600
C10B H10D 0.9600
C10B H10E 0.9600
C10B H10F 0.9600
C11B H11D 0.9600
C11B H11E 0.9600
C11B H11F 0.9600
C13B C14B 1.366(3)
C13B C21B 1.493(3)
C14B C22B 1.488(3)
C15B H15B 0.9800
C15B C16B 1.518(3)
C15B C17B 1.522(3)
C16B H16D 0.9600
C16B H16E 0.9600
C16B H16F 0.9600
C17B H17D 0.9600
C17B H17E 0.9600
C17B H17F 0.9600
C18B H18B 0.9800
C18B C19B 1.530(3)
C18B C20B 1.510(3)
C19B H19D 0.9600
C19B H19E 0.9600
C19B H19F 0.9600
C20B H20D 0.9600
C20B H20E 0.9600
C20B H20F 0.9600
C21B H21D 0.9600
C21B H21E 0.9600
C21B H21F 0.9600
C22B H22D 0.9600
C22B H22E 0.9600
C22B H22F 0.9600
C24B C25B 1.363(4)
C24B C32B 1.491(3)
C25B C33B 1.495(3)
C26B H26B 0.9800
C26B C27B 1.524(3)
C26B C28B 1.527(3)
C27B H27D 0.9600
C27B H27E 0.9600
C27B H27F 0.9600
C28B H28D 0.9600
C28B H28E 0.9600
C28B H28F 0.9600
C29B H29B 0.9800
C29B C30B 1.520(3)
C29B C31B 1.534(3)
C30B H30D 0.9600
C30B H30E 0.9600
C30B H30F 0.9600
C31B H31D 0.9600
C31B H31E 0.9600
C31B H31F 0.9600
C32B H32D 0.9600
C32B H32E 0.9600
C32B H32F 0.9600
C33B H33D 0.9600
C33B H33E 0.9600
C33B H33F 0.9600
S1 O1 1.4397(17)
S1 O2 1.4386(16)
S1 O3 1.4427(17)
S1 C34 1.828(3)
F1 C34 1.332(3)
F2 C34 1.333(3)
F3 C34 1.335(3)
S5B O13B 1.40(5)
S5B O14B 1.36(4)
S5B O15B 1.31(5)
S5B C38B 1.89(6)
F13B C38B 1.46(7)
F14B C38B 1.20(7)
F15B C38B 1.23(6)
S4C O10C 1.515(13)
S4C O12C 1.508(12)
S4C O11C 1.358(10)
S4C C37C 1.736(12)
F12C C37C 1.296(15)
F10C C37C 1.383(15)
F11C C37C 1.386(15)
S4A O10A 1.447(4)
S4A O11A 1.426(3)
S4A O12A 1.403(4)
S4A C37A 1.825(6)
F10A C37A 1.313(7)
F11A C37A 1.319(5)
F12A C37A 1.360(6)
S2 O4 1.4482(18)
S2 O5 1.4402(17)
S2 O6 1.4388(18)
S2 C35 1.822(3)
F4 C35 1.327(3)
F5 C35 1.338(3)
F6 C35 1.335(3)
S6 O16 1.4422(16)
S6 O17 1.4418(18)
S6 O18 1.4395(19)
S6 C39 1.823(2)
F16 C39 1.327(3)
F17 C39 1.334(3)
F18 C39 1.337(3)
S3 O7 1.4435(16)
S3 O8 1.4400(16)
S3 O9 1.4394(17)
S3 C36 1.834(2)
F7 C36 1.327(3)
F8 C36 1.331(3)
F9 C36 1.335(3)
S4B O10B 1.507(9)
S4B O12B 1.432(9)
S4B O11B 1.419(7)
S4B C37B 1.763(9)
F12B C37B 1.332(11)
F11B C37B 1.282(10)
F10B C37B 1.417(11)
S5A O13A 1.437(4)
S5A O14A 1.441(3)
S5A O15A 1.436(4)
S5A C38A 1.820(3)
F13A C38A 1.335(3)
F14A C38A 1.341(3)
F15A C38A 1.328(3)
N7 C43 1.075(6)
C43 C44 1.504(9)
C44 H44A 0.9600
C44 H44B 0.9600
C44 H44C 0.9600
N8 C45 1.070(9)
C45 C46 1.472(10)
C46 H46A 0.9600
C46 H46B 0.9600
C46 H46C 0.9600
N9 C47 1.103(11)
C47 C48 1.457(12)
C48 H48A 0.9600
C48 H48B 0.9600
C48 H48C 0.9600
Cl10 C50 1.761(16)
Cl9 C50 1.702(16)
C50 H50A 0.9700
C50 H50B 0.9700
Cl3B C41B 1.683(10)
Cl4B C41B 1.682(10)
C41B H41C 0.9700
C41B H41D 0.9700
Cl7 C49 1.828(11)
Cl8 C49 1.648(11)
C49 H49A 0.9700
C49 H49B 0.9700
Cl11 C51 1.745(14)
Cl12 C51 1.736(14)
C51 H51A 0.9700
C51 H51B 0.9700
Cl5A C42A 1.712(10)
Cl6A C42A 1.774(8)
C42A H42C 0.9700
C42A H42D 0.9700
Cl2 C40 1.770(2)
Cl1 C40 1.779(2)
C40 H40A 0.9700
C40 H40B 0.9700
Cl3A C41A 1.777(4)
Cl4A C41A 1.729(4)
C41A H41A 0.9700
C41A H41B 0.9700
Cl5B C42B 1.682(15)
Cl6B C42B 1.707(18)
C42B H42A 0.9700
C42B H42B 0.9700

loop_
_geom_torsion_atom_site_label_1
_geom_torsion_atom_site_label_2
_geom_torsion_atom_site_label_3
_geom_torsion_atom_site_label_4
_geom_torsion
P1A P2A C1A N1A -101.82(14)
P1A P2A C1A N2A 89.75(19)
P1A P3A C12A N3A -96.18(14)
P1A P3A C12A N4A 100.78(18)
P1A P4A C23A N5A -94.84(14)
P1A P4A C23A N6A 97.43(18)
P5A P2A C1A N1A 143.29(13)
P5A P2A C1A N2A -25.1(2)
P6A P3A C12A N3A 149.15(13)
P6A P3A C12A N4A -13.9(2)
P7A P4A C23A N5A 152.59(13)
P7A P4A C23A N6A -15.1(2)
N1A C2A C3A N2A -0.4(2)
N1A C2A C3A C11A 178.73(19)
N3A C13A C14A N4A -0.8(2)
N3A C13A C14A C22A 178.22(19)
N5A C24A C25A N6A -0.8(2)
N5A C24A C25A C33A -179.63(19)
C1A N1A C2A C3A -0.2(2)
C1A N1A C2A C10A -179.8(2)
C1A N1A C4A C5A 129.1(2)
C1A N1A C4A C6A -104.4(2)
C1A N2A C3A C2A 0.8(2)
C1A N2A C3A C11A -178.34(19)
C1A N2A C7A C8A -115.7(2)
C1A N2A C7A C9A 116.0(2)
C2A N1A C1A P2A -170.58(13)
C2A N1A C1A N2A 0.6(2)
C2A N1A C4A C5A -50.5(3)
C2A N1A C4A C6A 76.0(3)
C3A N2A C1A P2A 168.49(15)
C3A N2A C1A N1A -0.9(2)
C3A N2A C7A C8A 62.1(2)
C3A N2A C7A C9A -66.1(2)
C4A N1A C1A P2A 9.8(2)
C4A N1A C1A N2A -179.03(16)
C4A N1A C2A C3A 179.51(18)
C4A N1A C2A C10A -0.1(3)
C7A N2A C1A P2A -13.4(3)
C7A N2A C1A N1A 177.28(16)
C7A N2A C3A C2A -177.33(17)
C7A N2A C3A C11A 3.5(3)
C10A C2A C3A N2A 179.2(2)
C10A C2A C3A C11A -1.7(4)
C12A N3A C13A C14A 0.1(2)
C12A N3A C13A C21A -177.93(19)
C12A N3A C15A C16A 123.85(19)
C12A N3A C15A C17A -107.7(2)
C12A N4A C14A C13A 1.2(2)
C12A N4A C14A C22A -177.83(18)
C12A N4A C18A C19A -116.7(2)
C12A N4A C18A C20A 114.5(2)
C13A N3A C12A P3A -166.40(13)
C13A N3A C12A N4A 0.6(2)
C13A N3A C15A C16A -56.5(3)
C13A N3A C15A C17A 71.9(2)
C14A N4A C12A P3A 163.33(15)
C14A N4A C12A N3A -1.1(2)
C14A N4A C18A C19A 57.3(2)
C14A N4A C18A C20A -71.5(2)
C15A N3A C12A P3A 13.3(2)
C15A N3A C12A N4A -179.67(16)
C15A N3A C13A C14A -179.59(18)
C15A N3A C13A C21A 2.4(3)
C18A N4A C12A P3A -21.8(3)
C18A N4A C12A N3A 173.75(16)
C18A N4A C14A C13A -173.58(17)
C18A N4A C14A C22A 7.4(3)
C21A C13A C14A N4A 177.2(2)
C21A C13A C14A C22A -3.8(3)
C23A N5A C24A C25A 0.2(2)
C23A N5A C24A C32A -177.60(19)
C23A N5A C26A C27A 135.41(19)
C23A N5A C26A C28A -97.8(2)
C23A N6A C25A C24A 1.1(2)
C23A N6A C25A C33A 179.98(19)
C23A N6A C29A C30A -127.1(2)
C23A N6A C29A C31A 104.4(2)
C24A N5A C23A P4A -170.24(13)
C24A N5A C23A N6A 0.5(2)
C24A N5A C26A C27A -47.1(3)
C24A N5A C26A C28A 79.6(2)
C25A N6A C23A P4A 167.83(15)
C25A N6A C23A N5A -0.9(2)
C25A N6A C29A C30A 53.9(3)
C25A N6A C29A C31A -74.6(2)
C26A N5A C23A P4A 7.6(2)
C26A N5A C23A N6A 178.31(16)
C26A N5A C24A C25A -177.57(17)
C26A N5A C24A C32A 4.6(3)
C29A N6A C23A P4A -11.3(3)
C29A N6A C23A N5A 179.92(17)
C29A N6A C25A C24A -179.80(18)
C29A N6A C25A C33A -0.9(3)
C32A C24A C25A N6A 177.0(2)
C32A C24A C25A C33A -1.9(4)
P1B P2B C1B N1B -101.65(19)
P1B P2B C1B N2B 97.07(15)
P1B P3B C12B N3B -90.14(19)
P1B P3B C12B N4B 103.33(15)
P1B P4B C23B N5B 95.78(16)
P1B P4B C23B N6B -96.40(19)
P5B P2B C1B N1B 13.2(2)
P5B P2B C1B N2B -148.12(14)
P6B P3B C12B N3B 24.4(2)
P6B P3B C12B N4B -142.15(14)
P7B P4B C23B N5B -152.10(14)
P7B P4B C23B N6B 15.7(2)
N1B C2B C3B N2B 0.9(2)
N1B C2B C3B C11B -177.0(2)
N3B C13B C14B N4B 0.3(2)
N3B C13B C14B C22B -178.5(2)
N5B C24B C25B N6B 1.0(3)
N5B C24B C25B C33B 178.8(2)
C1B N1B C2B C3B -1.7(2)
C1B N1B C2B C10B 179.4(2)
C1B N1B C4B C5B 113.5(2)
C1B N1B C4B C6B -117.6(2)
C1B N2B C3B C2B 0.3(2)
C1B N2B C3B C11B 178.2(2)
C1B N2B C7B C8B -122.9(2)
C1B N2B C7B C9B 108.4(2)
C2B N1B C1B P2B -160.85(17)
C2B N1B C1B N2B 1.9(2)
C2B N1B C4B C5B -60.1(3)
C2B N1B C4B C6B 68.9(3)
C3B N2B C1B P2B 164.31(15)
C3B N2B C1B N1B -1.3(2)
C3B N2B C7B C8B 55.5(3)
C3B N2B C7B C9B -73.1(3)
C4B N1B C1B P2B 24.6(3)
C4B N1B C1B N2B -172.69(18)
C4B N1B C2B C3B 172.7(2)
C4B N1B C2B C10B -6.2(3)
C7B N2B C1B P2B -17.0(3)
C7B N2B C1B N1B 177.37(17)
C7B N2B C3B C2B -178.36(19)
C7B N2B C3B C11B -0.4(3)
C10B C2B C3B N2B 179.7(2)
C10B C2B C3B C11B 1.8(4)
C12B N3B C13B C14B -0.9(2)
C12B N3B C13B C21B -179.9(2)
C12B N3B C15B C16B 117.5(2)
C12B N3B C15B C17B -114.1(2)
C12B N4B C14B C13B 0.4(2)
C12B N4B C14B C22B 179.2(2)
C12B N4B C18B C19B -126.8(2)
C12B N4B C18B C20B 108.2(2)
C13B N3B C12B P3B -166.49(16)
C13B N3B C12B N4B 1.1(2)
C13B N3B C15B C16B -60.1(2)
C13B N3B C15B C17B 68.2(2)
C14B N4B C12B P3B 168.74(14)
C14B N4B C12B N3B -1.0(2)
C14B N4B C18B C19B 51.7(3)
C14B N4B C18B C20B -73.4(3)
C15B N3B C12B P3B 15.5(3)
C15B N3B C12B N4B -176.88(17)
C15B N3B C13B C14B 177.09(18)
C15B N3B C13B C21B -1.9(3)
C18B N4B C12B P3B -12.6(3)
C18B N4B C12B N3B 177.71(17)
C18B N4B C14B C13B -178.22(19)
C18B N4B C14B C22B 0.5(3)
C21B C13B C14B N4B 179.3(2)
C21B C13B C14B C22B 0.6(4)
C23B N5B C24B C25B -0.4(3)
C23B N5B C24B C32B 176.1(2)
C23B N5B C26B C27B -133.9(2)
C23B N5B C26B C28B 99.0(2)
C23B N6B C25B C24B -1.3(2)
C23B N6B C25B C33B -179.2(2)
C23B N6B C29B C30B -108.8(2)
C23B N6B C29B C31B 122.0(2)
C24B N5B C23B P4B 170.29(16)
C24B N5B C23B N6B -0.4(2)
C24B N5B C26B C27B 48.1(3)
C24B N5B C26B C28B -78.9(3)
C25B N6B C23B P4B -167.77(17)
C25B N6B C23B N5B 1.1(2)
C25B N6B C29B C30B 73.7(3)
C25B N6B C29B C31B -55.4(3)
C26B N5B C23B P4B -8.0(3)
C26B N5B C23B N6B -178.69(18)
C26B N5B C24B C25B 177.8(2)
C26B N5B C24B C32B -5.7(4)
C29B N6B C23B P4B 14.4(3)
C29B N6B C23B N5B -176.75(18)
C29B N6B C25B C24B 176.5(2)
C29B N6B C25B C33B -1.4(4)
C32B C24B C25B N6B -175.3(3)
C32B C24B C25B C33B 2.5(5)
O1 S1 C34 F1 60.22(19)
O1 S1 C34 F2 179.72(16)
O1 S1 C34 F3 -60.46(19)
O2 S1 C34 F1 -60.61(19)
O2 S1 C34 F2 58.89(19)
O2 S1 C34 F3 178.71(16)
O3 S1 C34 F1 -179.36(17)
O3 S1 C34 F2 -59.86(18)
O3 S1 C34 F3 59.96(18)
O13B S5B C38B F13B -60(4)
O13B S5B C38B F14B 53(5)
O13B S5B C38B F15B -168(4)
O14B S5B C38B F13B 57(4)
O14B S5B C38B F14B 170(4)
O14B S5B C38B F15B -51(4)
O15B S5B C38B F13B 167(3)
O15B S5B C38B F14B -81(5)
O15B S5B C38B F15B 58(4)
O10C S4C C37C F12C 165.5(17)
O10C S4C C37C F10C 46.5(15)
O10C S4C C37C F11C -66.0(15)
O12C S4C C37C F12C 51.8(17)
O12C S4C C37C F10C -67.1(13)
O12C S4C C37C F11C -179.6(13)
O11C S4C C37C F12C -77.3(18)
O11C S4C C37C F10C 163.8(12)
O11C S4C C37C F11C 51.2(16)
O10A S4A C37A F10A 64.3(5)
O10A S4A C37A F11A -57.8(5)
O10A S4A C37A F12A -176.0(4)
O11A S4A C37A F10A -176.3(4)
O11A S4A C37A F11A 61.6(5)
O11A S4A C37A F12A -56.6(4)
O12A S4A C37A F10A -54.2(5)
O12A S4A C37A F11A -176.2(4)
O12A S4A C37A F12A 65.5(4)
O4 S2 C35 F4 60.79(19)
O4 S2 C35 F5 -59.36(19)
O4 S2 C35 F6 -179.30(17)
O5 S2 C35 F4 -58.10(19)
O5 S2 C35 F5 -178.24(17)
O5 S2 C35 F6 61.8(2)
O6 S2 C35 F4 -178.83(17)
O6 S2 C35 F5 61.03(19)
O6 S2 C35 F6 -58.9(2)
O16 S6 C39 F16 -66.07(18)
O16 S6 C39 F17 54.44(18)
O16 S6 C39 F18 174.20(16)
O17 S6 C39 F16 53.54(19)
O17 S6 C39 F17 174.05(16)
O17 S6 C39 F18 -66.19(18)
O18 S6 C39 F16 174.41(17)
O18 S6 C39 F17 -65.07(18)
O18 S6 C39 F18 54.69(18)
O7 S3 C36 F7 56.13(18)
O7 S3 C36 F8 176.68(16)
O7 S3 C36 F9 -64.33(18)
O8 S3 C36 F7 -64.07(18)
O8 S3 C36 F8 56.48(19)
O8 S3 C36 F9 175.47(16)
O9 S3 C36 F7 176.37(16)
O9 S3 C36 F8 -63.09(19)
O9 S3 C36 F9 55.90(18)
O10B S4B C37B F12B -178.6(8)
O10B S4B C37B F11B -57.5(9)
O10B S4B C37B F10B 62.7(8)
O12B S4B C37B F12B 63.0(8)
O12B S4B C37B F11B -175.9(8)
O12B S4B C37B F10B -55.7(8)
O11B S4B C37B F12B -61.0(9)
O11B S4B C37B F11B 60.0(9)
O11B S4B C37B F10B -179.7(7)
O13A S5A C38A F13A -55.3(2)
O13A S5A C38A F14A 64.7(2)
O13A S5A C38A F15A -175.6(2)
O14A S5A C38A F13A 65.2(2)
O14A S5A C38A F14A -174.8(2)
O14A S5A C38A F15A -55.1(2)
O15A S5A C38A F13A -175.8(2)
O15A S5A C38A F14A -55.9(2)
O15A S5A C38A F15A 63.9(3)

loop_
_exptl_oxdiff_crystal_face_indexfrac_h
_exptl_oxdiff_crystal_face_indexfrac_k
_exptl_oxdiff_crystal_face_indexfrac_l
_exptl_oxdiff_crystal_face_x
_exptl_oxdiff_crystal_face_y
_exptl_oxdiff_crystal_face_z
-0.0005 -0.0002 -0.9993 -0.0551 -0.0243 -0.0003
0.0005 0.0002 0.9993 0.0551 0.0243 0.0003
-0.9998 0.0017 1.0000 -0.0214 0.1102 -0.0346
0.9998 -0.0017 -1.0000 0.0214 -0.1102 0.0346
-0.0015 -0.9992 0.0010 -0.0422 0.0328 0.0751
0.0015 0.9992 -0.0010 0.0422 -0.0328 -0.0751
0.9988 -1.0007 0.0002 0.0343 -0.0531 0.1101
-0.9988 1.0007 -0.0002 -0.0343 0.0531 -0.1101
